data_2012836
loop_
_publ_author_name
'Bowes, Katharine F.'
'Glidewell, Christopher'
'Low, John N.'

_publ_section_title
;
 Tetrameric triphenylsilanol, (Ph~3~SiOH)~4~, and the adduct
 (Ph~3~SiOH)~2~--dimethyl sulfoxide, both at 120K, and the adduct
 (Ph~3~SiOH)~4~--1,4-dioxan at 150K: interplay of
 O---H&#x00B7;&#x00B7;&#x00B7;O and
 C---H&#x00B7;&#x00B7;&#x00B7;\p(arene) interactions
;
_journal_issue 7
_journal_name_full 'Acta Crystallographica Section C'
_journal_page_first o409
_journal_page_last o415
_journal_paper_doi 10.1107/S0108270102009381
_journal_volume 58
_journal_year 2002
_chemical_formula_moiety 'C18 H16 O Si'
_chemical_formula_sum 'C18 H16 O Si'
_chemical_formula_weight 276.40
_chemical_name_systematic
;
Triphenylsilanol
;
_space_group_IT_number 2
_symmetry_cell_setting triclinic
_symmetry_space_group_name_Hall '-P 1'
_symmetry_space_group_name_H-M 'P -1'
_atom_sites_solution_hydrogens geom
_atom_sites_solution_primary direct
_atom_sites_solution_secondary difmap
_cell_angle_alpha 108.0455(5)
_cell_angle_beta 102.7869(6)
_cell_angle_gamma 101.3081(8)
_cell_formula_units_Z 16
_cell_length_a 15.0514(2)
_cell_length_b 19.5456(2)
_cell_length_c 23.0921(6)
_cell_measurement_reflns_used 25279
_cell_measurement_temperature 120(2)
_cell_measurement_theta_max 27.43
_cell_measurement_theta_min 2.92
_cell_volume 6037.06(19)
_computing_cell_refinement 'DENZO-SMN (Otwinowski & Minor, 1997)'
_computing_data_collection 'KappaCCD Server Software (Nonius, 1997)'
_computing_data_reduction DENZO-SMN
_computing_molecular_graphics 'PLATON (Spek, 2002)'
_computing_publication_material 'SHELXL97 and  PRPKAPPA (Ferguson, 1999)'
_computing_structure_refinement 'SHELXL97 (Sheldrick, 1997)'
_computing_structure_solution 'SHELXS97 (Sheldrick, 1997)'
_diffrn_ambient_temperature 120(2)
_diffrn_measured_fraction_theta_full 0.951
_diffrn_measured_fraction_theta_max 0.917
_diffrn_measurement_device_type 'Nonius KappaCCD'
_diffrn_measurement_method '\f scans, and \w scans with \k offsets'
_diffrn_radiation_monochromator graphite
_diffrn_radiation_source 'fine-focus sealed X-ray tube'
_diffrn_radiation_type 'Mo K\a'
_diffrn_radiation_wavelength 0.71073
_diffrn_reflns_av_R_equivalents 0.084
_diffrn_reflns_av_sigmaI/netI 0.090
_diffrn_reflns_limit_h_max 19
_diffrn_reflns_limit_h_min -19
_diffrn_reflns_limit_k_max 25
_diffrn_reflns_limit_k_min -25
_diffrn_reflns_limit_l_max 29
_diffrn_reflns_limit_l_min -28
_diffrn_reflns_number 25408
_diffrn_reflns_theta_full 25.00
_diffrn_reflns_theta_max 27.43
_diffrn_reflns_theta_min 2.92
_diffrn_standards_decay_% negligible
_exptl_absorpt_coefficient_mu 0.148
_exptl_absorpt_correction_T_max 0.993
_exptl_absorpt_correction_T_min 0.915
_exptl_absorpt_correction_type multi-scan
_exptl_absorpt_process_details '(DENZO-SMN; Otwinowski & Minor, 1997)'
_exptl_crystal_colour colourless
_exptl_crystal_density_diffrn 1.216
_exptl_crystal_density_meas ?
_exptl_crystal_density_method 'not measured'
_exptl_crystal_description plate
_exptl_crystal_F_000 2336
_exptl_crystal_size_max 0.40
_exptl_crystal_size_mid 0.26
_exptl_crystal_size_min 0.06
_refine_diff_density_max 1.04
_refine_diff_density_min -0.39
_refine_ls_extinction_method none
_refine_ls_goodness_of_fit_ref 1.023
_refine_ls_hydrogen_treatment constr
_refine_ls_matrix_type full
_refine_ls_number_parameters 1471
_refine_ls_number_reflns 25279
_refine_ls_number_restraints 0
_refine_ls_restrained_S_all 1.023
_refine_ls_R_factor_all 0.118
_refine_ls_R_factor_gt 0.061
_refine_ls_shift/su_max 0.001
_refine_ls_shift/su_mean 0.000
_refine_ls_structure_factor_coef Fsqd
_refine_ls_weighting_details 'w = 1/[\s^2^(Fo^2^)+(0.0913P)^2^+0.8422P] where P=(Fo^2^+2Fc^2^)/3'
_refine_ls_weighting_scheme calc
_refine_ls_wR_factor_gt 0.147
_refine_ls_wR_factor_ref 0.174
_reflns_number_gt 15492
_reflns_number_total 25279
_reflns_threshold_expression I>2\s(I)
_cod_data_source_file sk1558.cif
_cod_data_source_block I
_cod_depositor_comments
;
The following automatic conversions were performed:

'_exptl_crystal_density_meas' value 'not measured' was changed to '?'
- the value is perceived as not measured.

Automatic conversion script
Id: cif_fix_values 3008 2015-01-20 13:52:24Z robertas 
;
_cod_original_sg_symbol_H-M P-1
_cod_database_code 2012836
_cod_database_fobs_code 2012836

loop_
_symmetry_equiv_pos_as_xyz
'x, y, z'
'-x, -y, -z'

loop_
_atom_site_label
_atom_site_fract_x
_atom_site_fract_y
_atom_site_fract_z
_atom_site_U_iso_or_equiv
_atom_site_adp_type
_atom_site_calc_flag
_atom_site_refinement_flags
_atom_site_occupancy
_atom_site_disorder_assembly
_atom_site_disorder_group
_atom_site_type_symbol
Si1 0.47745(5) 0.15333(4) 0.41398(3) 0.01989(16) Uani d . 1 . . Si
O1 0.45144(13) 0.15764(10) 0.34238(8) 0.0255(4) Uani d . 1 . . O
C111 0.51731(18) 0.06720(15) 0.40610(13) 0.0242(6) Uani d . 1 . . C
C112 0.5772(2) 0.05864(18) 0.45673(16) 0.0419(8) Uani d . 1 . . C
C113 0.5996(3) -0.0085(2) 0.4506(2) 0.0543(10) Uani d . 1 . . C
C114 0.5629(3) -0.06834(19) 0.3934(2) 0.0491(9) Uani d . 1 . . C
C115 0.5041(3) -0.06133(18) 0.34248(19) 0.0491(9) Uani d . 1 . . C
C116 0.4809(2) 0.00509(16) 0.34837(15) 0.0373(7) Uani d . 1 . . C
C121 0.36866(18) 0.14297(14) 0.44064(12) 0.0217(6) Uani d . 1 . . C
C122 0.3504(2) 0.20242(16) 0.48343(14) 0.0324(7) Uani d . 1 . . C
C123 0.2698(2) 0.19282(18) 0.50312(14) 0.0373(7) Uani d . 1 . . C
C124 0.2051(2) 0.12212(18) 0.48016(15) 0.0353(7) Uani d . 1 . . C
C125 0.2208(2) 0.06266(17) 0.43685(16) 0.0376(7) Uani d . 1 . . C
C126 0.30101(19) 0.07280(15) 0.41726(14) 0.0293(6) Uani d . 1 . . C
C131 0.57037(18) 0.24179(14) 0.46987(12) 0.0212(5) Uani d . 1 . . C
C132 0.61062(18) 0.29497(15) 0.44698(13) 0.0245(6) Uani d . 1 . . C
C133 0.6785(2) 0.36157(15) 0.48755(14) 0.0295(6) Uani d . 1 . . C
C134 0.7089(2) 0.37618(16) 0.55262(14) 0.0322(7) Uani d . 1 . . C
C135 0.6702(2) 0.32527(17) 0.57649(14) 0.0361(7) Uani d . 1 . . C
C136 0.6011(2) 0.25876(16) 0.53598(13) 0.0294(6) Uani d . 1 . . C
Si2 0.59350(5) 0.14325(4) 0.21732(4) 0.02684(18) Uani d . 1 . . Si
O2 0.49396(13) 0.11341(11) 0.23214(9) 0.0326(5) Uani d . 1 A . O
C211 0.5524(3) 0.1466(3) 0.13283(18) 0.0246(19) Uani d PG 0.50 A -1 C
C212 0.6203(2) 0.1736(3) 0.1070(3) 0.021(2) Uani d PG 0.50 A -1 C
C213 0.5927(3) 0.1741(3) 0.0456(3) 0.030(3) Uani d PG 0.50 A -1 C
C214 0.4971(4) 0.1475(3) 0.01000(19) 0.0344(14) Uani d PG 0.50 A -1 C
C215 0.4292(2) 0.1205(3) 0.03584(17) 0.0470(18) Uani d PG 0.50 A -1 C
C216 0.4569(3) 0.1201(3) 0.09725(17) 0.0354(14) Uani d PG 0.50 A -1 C
C21A 0.5658(4) 0.1266(3) 0.13057(16) 0.028(2) Uani d PG 0.50 A -2 C
C21B 0.5981(4) 0.1835(2) 0.1096(2) 0.0218(19) Uani d PG 0.50 A -2 C
C21C 0.5731(4) 0.1706(2) 0.0447(3) 0.031(2) Uani d PG 0.50 A -2 C
C21D 0.5156(4) 0.1008(3) 0.00069(17) 0.0351(14) Uani d PG 0.50 A -2 C
C21E 0.4833(4) 0.0439(2) 0.02163(17) 0.056(2) Uani d PG 0.50 A -2 C
C21F 0.5083(4) 0.0568(2) 0.08657(19) 0.0491(19) Uani d PG 0.50 A -2 C
C221 0.65709(18) 0.24211(15) 0.27275(12) 0.0239(6) Uani d . 1 A . C
C222 0.7443(2) 0.26149(16) 0.31902(13) 0.0302(6) Uani d . 1 . . C
C223 0.7910(2) 0.33606(17) 0.35880(15) 0.0371(7) Uani d . 1 A . C
C224 0.7506(2) 0.39198(17) 0.35338(15) 0.0384(8) Uani d . 1 . . C
C225 0.6640(3) 0.37429(17) 0.30951(16) 0.0424(8) Uani d . 1 A . C
C226 0.6175(2) 0.30025(17) 0.26954(14) 0.0357(7) Uani d . 1 . . C
C231 0.6711(2) 0.08277(16) 0.23139(14) 0.0324(7) Uani d . 1 A . C
C232 0.6508(2) 0.03375(19) 0.26283(17) 0.0460(8) Uani d . 1 . . C
C233 0.7108(3) -0.0062(2) 0.2800(2) 0.0540(10) Uani d . 1 A . C
C234 0.7956(3) 0.0013(2) 0.26572(19) 0.0525(9) Uani d . 1 . . C
C235 0.8209(2) 0.0499(2) 0.23523(16) 0.0476(9) Uani d . 1 A . C
C236 0.7594(2) 0.09000(19) 0.21897(15) 0.0400(8) Uani d . 1 . . C
Si3 0.23806(5) -0.03585(4) 0.13466(3) 0.02541(18) Uani d . 1 . . Si
O3 0.30554(13) 0.04381(10) 0.19102(9) 0.0303(4) Uani d . 1 . . O
C311 0.2091(3) -0.02936(18) 0.05426(14) 0.0407(8) Uani d . 1 . . C
C312 0.2406(2) -0.06641(18) 0.00586(14) 0.0389(7) Uani d . 1 . . C
C313 0.2251(3) -0.0575(2) -0.05205(15) 0.0512(9) Uani d . 1 . . C
C314 0.1662(3) -0.0165(2) -0.06537(18) 0.0643(11) Uani d . 1 . . C
C315 0.1268(3) 0.0193(2) -0.02016(19) 0.0655(11) Uani d . 1 . . C
C316 0.1485(3) 0.0125(2) 0.03926(18) 0.0599(10) Uani d . 1 . . C
C321 0.1266(2) -0.05628(16) 0.15751(15) 0.0351(7) Uani d . 1 . . C
C322 0.0412(3) -0.1029(3) 0.11439(19) 0.0725(14) Uani d . 1 . . C
C323 -0.0414(3) -0.1195(3) 0.1325(2) 0.0768(14) Uani d . 1 . . C
C324 -0.0382(3) -0.0916(2) 0.1924(2) 0.0564(10) Uani d . 1 . . C
C325 0.0429(3) -0.0428(2) 0.2373(2) 0.0704(12) Uani d . 1 . . C
C326 0.1255(3) -0.0268(2) 0.22021(17) 0.0544(10) Uani d . 1 . . C
C331 0.2972(2) -0.11175(15) 0.13092(12) 0.0264(6) Uani d . 1 . . C
C332 0.3961(2) -0.09648(18) 0.14872(14) 0.0338(7) Uani d . 1 . . C
C333 0.4400(3) -0.1532(2) 0.13906(16) 0.0490(9) Uani d . 1 . . C
C334 0.3847(3) -0.2275(2) 0.11163(15) 0.0527(10) Uani d . 1 . . C
C335 0.2880(3) -0.24395(19) 0.09583(15) 0.0514(10) Uani d . 1 . . C
C336 0.2438(2) -0.18731(16) 0.10455(14) 0.0361(7) Uani d . 1 . . C
Si4 0.22261(5) 0.22199(4) 0.26934(3) 0.02007(16) Uani d . 1 . . Si
O4 0.28499(12) 0.16335(10) 0.27703(8) 0.0242(4) Uani d . 1 . . O
C411 0.12224(18) 0.20759(14) 0.30388(12) 0.0227(6) Uani d . 1 . . C
C412 0.0562(2) 0.24812(15) 0.29956(14) 0.0288(6) Uani d . 1 . . C
C413 -0.0158(2) 0.24158(17) 0.32756(15) 0.0344(7) Uani d . 1 . . C
C414 -0.0240(2) 0.19355(17) 0.36017(14) 0.0343(7) Uani d . 1 . . C
C415 0.0406(2) 0.15329(18) 0.36512(14) 0.0349(7) Uani d . 1 . . C
C416 0.1135(2) 0.16039(17) 0.33804(13) 0.0317(7) Uani d . 1 . . C
C421 0.1739(2) 0.21037(15) 0.18408(12) 0.0250(6) Uani d . 1 . . C
C422 0.0792(2) 0.1769(2) 0.14854(15) 0.0425(8) Uani d . 1 . . C
C423 0.0463(2) 0.1738(2) 0.08625(15) 0.0495(9) Uani d . 1 . . C
C424 0.1066(3) 0.2033(2) 0.05887(15) 0.0485(9) Uani d . 1 . . C
C425 0.1978(3) 0.2357(2) 0.09180(17) 0.0634(12) Uani d . 1 . . C
C426 0.2325(3) 0.2400(2) 0.15436(15) 0.0497(9) Uani d . 1 . . C
C431 0.30366(18) 0.31934(14) 0.31507(12) 0.0219(6) Uani d . 1 . . C
C432 0.2727(2) 0.38028(15) 0.30928(13) 0.0264(6) Uani d . 1 . . C
C433 0.3279(2) 0.45403(16) 0.34431(15) 0.0340(7) Uani d . 1 . . C
C434 0.4153(2) 0.46787(17) 0.38662(15) 0.0375(7) Uani d . 1 . . C
C435 0.4480(2) 0.40932(18) 0.39363(17) 0.0459(9) Uani d . 1 . . C
C436 0.3924(2) 0.33576(16) 0.35799(15) 0.0358(7) Uani d . 1 . . C
Si5 0.72572(5) 0.72854(4) 0.24699(3) 0.02193(17) Uani d . 1 . . Si
O5 0.76372(13) 0.65590(10) 0.24875(9) 0.0303(4) Uani d . 1 . . O
C511 0.61172(19) 0.71965(14) 0.26748(12) 0.0234(6) Uani d . 1 . . C
C512 0.5353(2) 0.73758(16) 0.23582(14) 0.0301(6) Uani d . 1 . . C
C513 0.4532(2) 0.73400(17) 0.25384(15) 0.0355(7) Uani d . 1 . . C
C514 0.4459(2) 0.71236(17) 0.30446(14) 0.0350(7) Uani d . 1 . . C
C515 0.5201(2) 0.69386(18) 0.33631(14) 0.0393(8) Uani d . 1 . . C
C516 0.6018(2) 0.69734(17) 0.31799(14) 0.0359(7) Uani d . 1 . . C
C521 0.70708(19) 0.73179(15) 0.16529(13) 0.0267(6) Uani d . 1 . . C
C522 0.6974(2) 0.79712(19) 0.15559(16) 0.0408(8) Uani d . 1 . . C
C523 0.6779(3) 0.8005(2) 0.09542(18) 0.0535(10) Uani d . 1 . . C
C524 0.6665(2) 0.7379(3) 0.04294(17) 0.0526(10) Uani d . 1 . . C
C525 0.6773(3) 0.6734(2) 0.05096(16) 0.0555(10) Uani d . 1 . . C
C526 0.6974(2) 0.66994(19) 0.11144(15) 0.0417(8) Uani d . 1 . . C
C531 0.81832(19) 0.81414(14) 0.30801(13) 0.0233(6) Uani d . 1 . . C
C532 0.7974(2) 0.86782(15) 0.35423(14) 0.0302(6) Uani d . 1 . . C
C533 0.8676(2) 0.93126(16) 0.39867(15) 0.0347(7) Uani d . 1 . . C
C534 0.9605(2) 0.94166(16) 0.39809(15) 0.0366(7) Uani d . 1 . . C
C535 0.9835(2) 0.88783(17) 0.35328(16) 0.0410(8) Uani d . 1 . . C
C536 0.9131(2) 0.82533(16) 0.30888(14) 0.0328(7) Uani d . 1 . . C
Si6 0.94803(5) 0.64166(4) 0.40361(3) 0.01993(16) Uani d . 1 . . Si
O6 0.90958(13) 0.64608(10) 0.33280(8) 0.0273(4) Uani d . 1 . . O
C611 0.84097(19) 0.62642(13) 0.43149(12) 0.0216(6) Uani d . 1 . . C
C612 0.8470(2) 0.65336(16) 0.49630(13) 0.0272(6) Uani d . 1 . . C
C613 0.7671(2) 0.63889(17) 0.51640(13) 0.0318(7) Uani d . 1 . . C
C614 0.6800(2) 0.59772(16) 0.47306(14) 0.0326(7) Uani d . 1 . . C
C615 0.6713(2) 0.57065(16) 0.40793(14) 0.0322(7) Uani d . 1 . . C
C616 0.75122(19) 0.58526(15) 0.38818(13) 0.0263(6) Uani d . 1 . . C
C621 1.00274(18) 0.56270(13) 0.39625(12) 0.0207(5) Uani d . 1 . . C
C622 1.04078(18) 0.54726(14) 0.45015(12) 0.0229(6) Uani d . 1 . . C
C623 1.08444(19) 0.49048(14) 0.44648(13) 0.0258(6) Uani d . 1 . . C
C624 1.0921(2) 0.44777(15) 0.38821(13) 0.0272(6) Uani d . 1 . . C
C625 1.0544(2) 0.46164(15) 0.33437(14) 0.0312(7) Uani d . 1 . . C
C626 1.0104(2) 0.51813(15) 0.33784(13) 0.0281(6) Uani d . 1 . . C
C631 1.03761(19) 0.73183(14) 0.46028(12) 0.0212(6) Uani d . 1 . . C
C632 1.12885(19) 0.73695(15) 0.49492(13) 0.0241(6) Uani d . 1 . . C
C633 1.1933(2) 0.80602(16) 0.53602(13) 0.0296(6) Uani d . 1 . . C
C634 1.1668(2) 0.87091(16) 0.54216(14) 0.0324(7) Uani d . 1 . . C
C635 1.0776(2) 0.86718(16) 0.50844(15) 0.0389(8) Uani d . 1 . . C
C636 1.0131(2) 0.79827(15) 0.46758(14) 0.0333(7) Uani d . 1 . . C
Si7 1.05659(5) 0.63051(4) 0.20256(3) 0.02512(17) Uani d . 1 . . Si
O7 0.96428(14) 0.61221(11) 0.22815(9) 0.0336(5) Uani d . 1 . . O
C711 1.1148(2) 0.55408(16) 0.19666(12) 0.0284(6) Uani d . 1 . . C
C712 1.0616(2) 0.47895(17) 0.17695(13) 0.0329(7) Uani d . 1 . . C
C713 1.1048(3) 0.42185(19) 0.16987(15) 0.0455(9) Uani d . 1 . . C
C714 1.2025(3) 0.4386(2) 0.18224(16) 0.0483(9) Uani d . 1 . . C
C715 1.2561(3) 0.5119(2) 0.20271(17) 0.0512(9) Uani d . 1 . . C
C716 1.2134(2) 0.5682(2) 0.20942(15) 0.0379(7) Uani d . 1 . . C
C721 1.13868(19) 0.72177(16) 0.26240(13) 0.0273(6) Uani d . 1 . . C
C722 1.1556(2) 0.73770(18) 0.32746(14) 0.0386(8) Uani d . 1 . . C
C723 1.2180(2) 0.80466(18) 0.37240(14) 0.0414(8) Uani d . 1 . . C
C724 1.2657(2) 0.85680(17) 0.35314(15) 0.0420(8) Uani d . 1 . . C
C725 1.2496(3) 0.8424(2) 0.28904(17) 0.0639(12) Uani d . 1 . . C
C726 1.1861(3) 0.77664(19) 0.24462(16) 0.0533(10) Uani d . 1 . . C
C731 1.0168(2) 0.63611(16) 0.12228(13) 0.0280(6) Uani d . 1 . . C
C732 1.0496(3) 0.6027(2) 0.07225(15) 0.0532(10) Uani d . 1 . . C
C733 1.0201(3) 0.6097(2) 0.01364(16) 0.0614(11) Uani d . 1 . . C
C734 0.9574(3) 0.6480(2) 0.00306(15) 0.0456(8) Uani d . 1 . . C
C735 0.9210(3) 0.6787(3) 0.05008(19) 0.0678(13) Uani d . 1 . . C
C736 0.9511(3) 0.6738(2) 0.10923(17) 0.0585(11) Uani d . 1 . . C
Si8 0.71061(5) 0.45073(4) 0.12315(4) 0.02456(17) Uani d . 1 . . Si
O8 0.78499(14) 0.53305(10) 0.17073(9) 0.0340(5) Uani d . 1 . . O
C811 0.77582(19) 0.38074(15) 0.13047(13) 0.0266(6) Uani d . 1 . . C
C812 0.8067(2) 0.37423(16) 0.19008(14) 0.0324(7) Uani d . 1 . . C
C813 0.8555(2) 0.32355(18) 0.19820(15) 0.0384(7) Uani d . 1 . . C
C814 0.8755(3) 0.27747(19) 0.14717(18) 0.0489(9) Uani d . 1 . . C
C815 0.8465(3) 0.2828(2) 0.08810(17) 0.0536(10) Uani d . 1 . . C
C816 0.7968(2) 0.33252(17) 0.07964(15) 0.0395(8) Uani d . 1 . . C
C821 0.60403(19) 0.43397(15) 0.15144(13) 0.0260(6) Uani d . 1 . . C
C822 0.5417(2) 0.36157(16) 0.12973(14) 0.0312(7) Uani d . 1 . . C
C823 0.4656(2) 0.34703(17) 0.15218(15) 0.0356(7) Uani d . 1 . . C
C824 0.4495(2) 0.40380(18) 0.19818(16) 0.0391(8) Uani d . 1 . . C
C825 0.5095(2) 0.47642(18) 0.22063(15) 0.0386(7) Uani d . 1 . . C
C826 0.5856(2) 0.49073(16) 0.19735(14) 0.0329(7) Uani d . 1 . . C
C831 0.6772(2) 0.44922(15) 0.03979(13) 0.0283(6) Uani d . 1 . . C
C832 0.7471(2) 0.47652(18) 0.01512(15) 0.0398(8) Uani d . 1 . . C
C833 0.7244(3) 0.4776(2) -0.04604(16) 0.0475(9) Uani d . 1 . . C
C834 0.6315(3) 0.4520(2) -0.08346(17) 0.0525(9) Uani d . 1 . . C
C835 0.5608(3) 0.4252(2) -0.06011(17) 0.0583(10) Uani d . 1 . . C
C836 0.5840(2) 0.42381(19) 0.00073(15) 0.0426(8) Uani d . 1 . . C
H1 0.3963 0.1651 0.3281 0.031 Uiso d R 1 . . H
H112 0.6035 0.0996 0.4966 0.050 Uiso calc R 1 . . H
H113 0.6405 -0.0129 0.4862 0.065 Uiso calc R 1 . . H
H114 0.5781 -0.1142 0.3892 0.059 Uiso calc R 1 . . H
H115 0.4791 -0.1024 0.3027 0.059 Uiso calc R 1 . . H
H116 0.4394 0.0087 0.3126 0.045 Uiso calc R 1 . . H
H122 0.3944 0.2510 0.4996 0.039 Uiso calc R 1 . . H
H123 0.2589 0.2344 0.5322 0.045 Uiso calc R 1 . . H
H124 0.1504 0.1148 0.4942 0.042 Uiso calc R 1 . . H
H125 0.1761 0.0144 0.4204 0.045 Uiso calc R 1 . . H
H126 0.3105 0.0312 0.3872 0.035 Uiso calc R 1 . . H
H132 0.5908 0.2851 0.4024 0.029 Uiso calc R 1 . . H
H133 0.7041 0.3971 0.4710 0.035 Uiso calc R 1 . . H
H134 0.7564 0.4213 0.5806 0.039 Uiso calc R 1 . . H
H135 0.6908 0.3356 0.6211 0.043 Uiso calc R 1 . . H
H136 0.5745 0.2244 0.5533 0.035 Uiso calc R 1 . . H
H2 0.4906 0.1321 0.2712 0.039 Uiso d R 1 . . H
H21A 0.6856 0.1918 0.1313 0.025 Uiso calc PR 0.50 A -1 H
H21B 0.6391 0.1925 0.0279 0.036 Uiso calc PR 0.50 A -1 H
H21C 0.4782 0.1478 -0.0320 0.041 Uiso calc PR 0.50 A -1 H
H21D 0.3640 0.1023 0.0115 0.056 Uiso calc PR 0.50 A -1 H
H21E 0.4105 0.1016 0.1149 0.042 Uiso calc PR 0.50 A -1 H
H21F 0.6374 0.2313 0.1397 0.026 Uiso calc PR 0.50 A -2 H
H21G 0.5952 0.2095 0.0304 0.038 Uiso calc PR 0.50 A -2 H
H21H 0.4985 0.0919 -0.0437 0.042 Uiso calc PR 0.50 A -2 H
H21I 0.4440 -0.0039 -0.0084 0.067 Uiso calc PR 0.50 A -2 H
H21J 0.4862 0.0179 0.1009 0.059 Uiso calc PR 0.50 A -2 H
H222 0.7725 0.2232 0.3235 0.036 Uiso calc R 1 A . H
H223 0.8508 0.3483 0.3897 0.045 Uiso calc R 1 . . H
H224 0.7828 0.4428 0.3801 0.046 Uiso calc R 1 A . H
H225 0.6356 0.4128 0.3063 0.051 Uiso calc R 1 . . H
H226 0.5573 0.2888 0.2393 0.043 Uiso calc R 1 A . H
H232 0.5926 0.0277 0.2729 0.055 Uiso calc R 1 A . H
H233 0.6939 -0.0387 0.3015 0.065 Uiso calc R 1 . . H
H234 0.8369 -0.0268 0.2768 0.063 Uiso calc R 1 A . H
H235 0.8795 0.0555 0.2257 0.057 Uiso calc R 1 . . H
H236 0.7775 0.1236 0.1987 0.048 Uiso calc R 1 A . H
H3 0.3657 0.0615 0.1944 0.036 Uiso d R 1 . . H
H312 0.2754 -0.1004 0.0126 0.047 Uiso calc R 1 . . H
H313 0.2551 -0.0797 -0.0821 0.061 Uiso calc R 1 . . H
H314 0.1518 -0.0123 -0.1061 0.077 Uiso calc R 1 . . H
H315 0.0855 0.0481 -0.0295 0.079 Uiso calc R 1 . . H
H316 0.1214 0.0370 0.0703 0.072 Uiso calc R 1 . . H
H322 0.0377 -0.1248 0.0707 0.087 Uiso calc R 1 . . H
H323 -0.0995 -0.1511 0.1012 0.092 Uiso calc R 1 . . H
H324 -0.0931 -0.1056 0.2047 0.068 Uiso calc R 1 . . H
H325 0.0433 -0.0196 0.2802 0.084 Uiso calc R 1 . . H
H326 0.1828 0.0051 0.2524 0.065 Uiso calc R 1 . . H
H332 0.4343 -0.0457 0.1680 0.041 Uiso calc R 1 . . H
H333 0.5074 -0.1413 0.1511 0.059 Uiso calc R 1 . . H
H334 0.4141 -0.2669 0.1039 0.063 Uiso calc R 1 . . H
H335 0.2505 -0.2949 0.0786 0.062 Uiso calc R 1 . . H
H336 0.1763 -0.1999 0.0925 0.043 Uiso calc R 1 . . H
H4 0.2814 0.1222 0.2459 0.029 Uiso d R 1 . . H
H412 0.0607 0.2811 0.2768 0.035 Uiso calc R 1 . . H
H413 -0.0596 0.2702 0.3243 0.041 Uiso calc R 1 . . H
H414 -0.0738 0.1883 0.3790 0.041 Uiso calc R 1 . . H
H415 0.0351 0.1200 0.3875 0.042 Uiso calc R 1 . . H
H416 0.1581 0.1327 0.3428 0.038 Uiso calc R 1 . . H
H422 0.0359 0.1558 0.1670 0.051 Uiso calc R 1 . . H
H423 -0.0190 0.1507 0.0628 0.059 Uiso calc R 1 . . H
H424 0.0837 0.2009 0.0163 0.058 Uiso calc R 1 . . H
H425 0.2400 0.2562 0.0724 0.076 Uiso calc R 1 . . H
H426 0.2980 0.2638 0.1770 0.060 Uiso calc R 1 . . H
H432 0.2120 0.3711 0.2805 0.032 Uiso calc R 1 . . H
H433 0.3054 0.4945 0.3390 0.041 Uiso calc R 1 . . H
H434 0.4531 0.5181 0.4111 0.045 Uiso calc R 1 . . H
H435 0.5086 0.4190 0.4228 0.055 Uiso calc R 1 . . H
H436 0.4159 0.2957 0.3632 0.043 Uiso calc R 1 . . H
H5 0.8098 0.6637 0.2831 0.036 Uiso d R 1 . . H
H512 0.5394 0.7527 0.2009 0.036 Uiso calc R 1 . . H
H513 0.4018 0.7465 0.2313 0.043 Uiso calc R 1 . . H
H514 0.3899 0.7103 0.3172 0.042 Uiso calc R 1 . . H
H515 0.5154 0.6786 0.3710 0.047 Uiso calc R 1 . . H
H516 0.6525 0.6842 0.3404 0.043 Uiso calc R 1 . . H
H522 0.7044 0.8405 0.1913 0.049 Uiso calc R 1 . . H
H523 0.6724 0.8460 0.0902 0.064 Uiso calc R 1 . . H
H524 0.6512 0.7397 0.0013 0.063 Uiso calc R 1 . . H
H525 0.6710 0.6306 0.0150 0.067 Uiso calc R 1 . . H
H526 0.7047 0.6246 0.1163 0.050 Uiso calc R 1 . . H
H532 0.7337 0.8610 0.3555 0.036 Uiso calc R 1 . . H
H533 0.8515 0.9676 0.4296 0.042 Uiso calc R 1 . . H
H534 1.0085 0.9854 0.4282 0.044 Uiso calc R 1 . . H
H535 1.0477 0.8940 0.3532 0.049 Uiso calc R 1 . . H
H536 0.9295 0.7890 0.2782 0.039 Uiso calc R 1 . . H
H6 0.9413 0.6400 0.3047 0.033 Uiso d R 1 . . H
H612 0.9068 0.6821 0.5272 0.033 Uiso calc R 1 . . H
H613 0.7731 0.6578 0.5607 0.038 Uiso calc R 1 . . H
H614 0.6259 0.5876 0.4872 0.039 Uiso calc R 1 . . H
H615 0.6111 0.5425 0.3774 0.039 Uiso calc R 1 . . H
H616 0.7447 0.5667 0.3438 0.032 Uiso calc R 1 . . H
H622 1.0366 0.5764 0.4904 0.027 Uiso calc R 1 . . H
H623 1.1091 0.4808 0.4838 0.031 Uiso calc R 1 . . H
H624 1.1229 0.4094 0.3855 0.033 Uiso calc R 1 . . H
H625 1.0586 0.4321 0.2943 0.037 Uiso calc R 1 . . H
H626 0.9851 0.5269 0.3002 0.034 Uiso calc R 1 . . H
H632 1.1476 0.6924 0.4904 0.029 Uiso calc R 1 . . H
H633 1.2549 0.8083 0.5595 0.036 Uiso calc R 1 . . H
H634 1.2103 0.9182 0.5698 0.039 Uiso calc R 1 . . H
H635 1.0595 0.9120 0.5130 0.047 Uiso calc R 1 . . H
H636 0.9516 0.7967 0.4444 0.040 Uiso calc R 1 . . H
H7 0.9096 0.5843 0.1993 0.040 Uiso d R 1 . . H
H712 0.9945 0.4670 0.1683 0.040 Uiso calc R 1 . . H
H713 1.0676 0.3713 0.1566 0.055 Uiso calc R 1 . . H
H714 1.2323 0.3994 0.1766 0.058 Uiso calc R 1 . . H
H715 1.3233 0.5234 0.2123 0.061 Uiso calc R 1 . . H
H716 1.2517 0.6185 0.2231 0.046 Uiso calc R 1 . . H
H722 1.1237 0.7019 0.3414 0.046 Uiso calc R 1 . . H
H723 1.2279 0.8146 0.4166 0.050 Uiso calc R 1 . . H
H724 1.3095 0.9024 0.3839 0.050 Uiso calc R 1 . . H
H725 1.2824 0.8782 0.2754 0.077 Uiso calc R 1 . . H
H726 1.1743 0.7684 0.2005 0.064 Uiso calc R 1 . . H
H732 1.0931 0.5744 0.0782 0.064 Uiso calc R 1 . . H
H733 1.0447 0.5871 -0.0196 0.074 Uiso calc R 1 . . H
H734 0.9388 0.6534 -0.0370 0.055 Uiso calc R 1 . . H
H735 0.8743 0.7038 0.0423 0.081 Uiso calc R 1 . . H
H736 0.9258 0.6970 0.1419 0.070 Uiso calc R 1 . . H
H8 0.7645 0.5715 0.1875 0.041 Uiso d R 1 . . H
H812 0.7935 0.4057 0.2258 0.039 Uiso calc R 1 . . H
H813 0.8754 0.3204 0.2391 0.046 Uiso calc R 1 . . H
H814 0.9090 0.2423 0.1526 0.059 Uiso calc R 1 . . H
H815 0.8611 0.2517 0.0529 0.064 Uiso calc R 1 . . H
H816 0.7761 0.3343 0.0383 0.047 Uiso calc R 1 . . H
H822 0.5524 0.3216 0.0987 0.037 Uiso calc R 1 . . H
H823 0.4238 0.2976 0.1360 0.043 Uiso calc R 1 . . H
H824 0.3977 0.3933 0.2144 0.047 Uiso calc R 1 . . H
H825 0.4984 0.5160 0.2518 0.046 Uiso calc R 1 . . H
H826 0.6263 0.5405 0.2130 0.039 Uiso calc R 1 . . H
H832 0.8117 0.4947 0.0408 0.048 Uiso calc R 1 . . H
H833 0.7731 0.4962 -0.0620 0.057 Uiso calc R 1 . . H
H834 0.6157 0.4526 -0.1254 0.063 Uiso calc R 1 . . H
H835 0.4963 0.4077 -0.0859 0.070 Uiso calc R 1 . . H
H836 0.5347 0.4050 0.0162 0.051 Uiso calc R 1 . . H

loop_
_atom_site_aniso_label
_atom_site_aniso_U_11
_atom_site_aniso_U_22
_atom_site_aniso_U_33
_atom_site_aniso_U_12
_atom_site_aniso_U_13
_atom_site_aniso_U_23
Si1 0.0178(4) 0.0215(4) 0.0181(4) 0.0040(3) 0.0047(3) 0.0059(3)
O1 0.0219(10) 0.0329(10) 0.0210(9) 0.0081(8) 0.0045(8) 0.0100(8)
C111 0.0184(13) 0.0269(14) 0.0296(15) 0.0054(11) 0.0113(12) 0.0112(12)
C112 0.0437(19) 0.0376(18) 0.0420(19) 0.0155(15) 0.0043(16) 0.0151(16)
C113 0.053(2) 0.052(2) 0.073(3) 0.0280(19) 0.015(2) 0.039(2)
C114 0.046(2) 0.0343(18) 0.088(3) 0.0223(16) 0.037(2) 0.032(2)
C115 0.059(2) 0.0251(16) 0.064(2) 0.0128(16) 0.028(2) 0.0094(17)
C116 0.0411(18) 0.0298(16) 0.0403(18) 0.0115(14) 0.0138(15) 0.0102(14)
C121 0.0207(13) 0.0248(13) 0.0197(13) 0.0065(11) 0.0047(11) 0.0094(11)
C122 0.0281(15) 0.0299(15) 0.0311(16) 0.0042(12) 0.0094(13) 0.0026(13)
C123 0.0315(17) 0.0475(19) 0.0324(17) 0.0138(15) 0.0162(14) 0.0081(15)
C124 0.0243(15) 0.0521(19) 0.0388(17) 0.0119(14) 0.0160(14) 0.0241(16)
C125 0.0271(16) 0.0325(16) 0.052(2) 0.0021(13) 0.0116(15) 0.0187(16)
C126 0.0244(15) 0.0246(14) 0.0387(16) 0.0051(12) 0.0108(13) 0.0117(13)
C131 0.0171(13) 0.0232(13) 0.0235(13) 0.0070(11) 0.0066(11) 0.0078(11)
C132 0.0214(14) 0.0282(14) 0.0233(14) 0.0089(12) 0.0064(12) 0.0077(12)
C133 0.0270(15) 0.0252(14) 0.0359(16) 0.0036(12) 0.0139(13) 0.0104(13)
C134 0.0258(15) 0.0276(15) 0.0318(16) -0.0012(12) 0.0111(13) -0.0005(13)
C135 0.0314(16) 0.0419(18) 0.0235(15) -0.0007(14) 0.0103(13) 0.0025(14)
C136 0.0262(15) 0.0337(15) 0.0256(15) 0.0003(12) 0.0106(13) 0.0104(13)
Si2 0.0234(4) 0.0298(4) 0.0208(4) 0.0000(3) 0.0078(3) 0.0045(3)
O2 0.0254(10) 0.0390(11) 0.0262(10) 0.0001(9) 0.0098(9) 0.0065(9)
C211 0.023(4) 0.025(4) 0.013(3) 0.001(3) 0.003(3) -0.005(3)
C212 0.017(4) 0.021(3) 0.030(4) 0.015(3) 0.012(3) 0.006(3)
C213 0.032(4) 0.027(5) 0.039(6) 0.015(3) 0.019(4) 0.013(5)
C214 0.047(4) 0.037(4) 0.019(3) 0.010(3) 0.010(3) 0.011(3)
C215 0.024(3) 0.069(5) 0.035(4) -0.002(3) -0.007(3) 0.022(4)
C216 0.020(3) 0.050(4) 0.031(3) -0.002(3) 0.004(3) 0.019(3)
C21A 0.024(4) 0.032(4) 0.034(4) 0.007(3) 0.010(3) 0.017(3)
C21B 0.022(3) 0.015(3) 0.029(4) 0.011(3) 0.011(3) 0.004(3)
C21C 0.039(5) 0.035(6) 0.023(6) 0.011(4) 0.008(4) 0.015(5)
C21D 0.047(4) 0.039(4) 0.022(3) 0.019(3) 0.016(3) 0.009(3)
C21E 0.078(5) 0.040(4) 0.025(3) -0.013(4) 0.013(4) 0.001(3)
C21F 0.067(5) 0.031(3) 0.032(4) -0.012(3) 0.013(3) 0.007(3)
C221 0.0205(14) 0.0303(14) 0.0226(14) 0.0055(11) 0.0098(12) 0.0107(12)
C222 0.0250(15) 0.0299(15) 0.0295(15) 0.0070(12) 0.0055(13) 0.0050(13)
C223 0.0278(16) 0.0375(17) 0.0312(16) 0.0015(14) 0.0038(14) 0.0013(14)
C224 0.048(2) 0.0285(16) 0.0321(17) 0.0007(15) 0.0146(16) 0.0071(14)
C225 0.060(2) 0.0288(16) 0.0400(19) 0.0158(16) 0.0131(18) 0.0141(15)
C226 0.0360(17) 0.0375(17) 0.0299(16) 0.0137(14) 0.0007(14) 0.0120(14)
C231 0.0329(16) 0.0273(15) 0.0280(15) 0.0035(13) 0.0132(13) -0.0013(13)
C232 0.0396(19) 0.0442(19) 0.060(2) 0.0132(16) 0.0224(18) 0.0205(18)
C233 0.048(2) 0.043(2) 0.075(3) 0.0152(17) 0.020(2) 0.026(2)
C234 0.055(2) 0.0387(19) 0.066(2) 0.0200(17) 0.024(2) 0.0139(18)
C235 0.0390(19) 0.053(2) 0.0410(19) 0.0158(17) 0.0165(16) -0.0006(17)
C236 0.0393(18) 0.0434(18) 0.0328(17) 0.0111(15) 0.0146(15) 0.0061(15)
Si3 0.0250(4) 0.0265(4) 0.0195(4) 0.0083(3) 0.0054(3) 0.0018(3)
O3 0.0223(10) 0.0290(10) 0.0291(11) 0.0021(8) 0.0089(9) -0.0009(9)
C311 0.060(2) 0.0396(18) 0.0273(16) 0.0285(17) 0.0139(16) 0.0103(14)
C312 0.0472(19) 0.0433(18) 0.0301(16) 0.0210(16) 0.0161(15) 0.0106(15)
C313 0.069(3) 0.068(2) 0.0287(18) 0.041(2) 0.0216(18) 0.0169(18)
C314 0.094(3) 0.061(2) 0.036(2) 0.026(2) 0.020(2) 0.0130(19)
C315 0.081(3) 0.067(3) 0.048(2) 0.031(2) 0.012(2) 0.019(2)
C316 0.075(3) 0.065(3) 0.040(2) 0.030(2) 0.019(2) 0.0131(19)
C321 0.0241(15) 0.0279(15) 0.0362(17) 0.0061(12) 0.0017(13) -0.0049(13)
C322 0.039(2) 0.111(4) 0.039(2) 0.001(2) 0.0140(18) 0.001(2)
C323 0.031(2) 0.118(4) 0.054(3) -0.009(2) 0.0060(19) 0.018(3)
C324 0.052(2) 0.043(2) 0.070(3) 0.0041(18) 0.032(2) 0.013(2)
C325 0.065(3) 0.079(3) 0.056(2) -0.005(2) 0.036(2) 0.013(2)
C326 0.043(2) 0.066(2) 0.042(2) -0.0061(18) 0.0147(17) 0.0165(19)
C331 0.0353(16) 0.0280(14) 0.0180(13) 0.0119(13) 0.0103(12) 0.0080(12)
C332 0.0352(17) 0.0384(17) 0.0341(16) 0.0160(14) 0.0124(14) 0.0168(14)
C333 0.054(2) 0.072(3) 0.044(2) 0.042(2) 0.0222(18) 0.032(2)
C334 0.095(3) 0.057(2) 0.0287(18) 0.056(2) 0.024(2) 0.0200(17)
C335 0.098(3) 0.0310(17) 0.0245(17) 0.022(2) 0.0143(19) 0.0095(14)
C336 0.0471(19) 0.0314(16) 0.0248(15) 0.0075(14) 0.0101(14) 0.0063(13)
Si4 0.0181(4) 0.0201(4) 0.0197(4) 0.0052(3) 0.0042(3) 0.0056(3)
O4 0.0243(10) 0.0225(9) 0.0232(9) 0.0104(8) 0.0053(8) 0.0040(8)
C411 0.0179(13) 0.0225(13) 0.0221(13) 0.0024(11) 0.0032(11) 0.0047(11)
C412 0.0261(15) 0.0281(15) 0.0329(16) 0.0068(12) 0.0119(13) 0.0107(13)
C413 0.0278(16) 0.0357(16) 0.0400(17) 0.0129(13) 0.0133(14) 0.0100(14)
C414 0.0269(16) 0.0436(18) 0.0310(16) 0.0064(14) 0.0120(14) 0.0118(14)
C415 0.0315(16) 0.0485(18) 0.0314(16) 0.0110(14) 0.0119(14) 0.0222(15)
C416 0.0290(16) 0.0402(17) 0.0272(15) 0.0113(13) 0.0077(13) 0.0141(14)
C421 0.0292(15) 0.0234(13) 0.0205(13) 0.0080(12) 0.0061(12) 0.0064(12)
C422 0.0270(16) 0.062(2) 0.0286(16) 0.0058(15) 0.0074(14) 0.0084(16)
C423 0.0333(18) 0.069(2) 0.0304(18) 0.0180(17) -0.0028(15) 0.0044(18)
C424 0.071(3) 0.049(2) 0.0237(16) 0.0218(19) 0.0080(18) 0.0136(16)
C425 0.079(3) 0.064(2) 0.0317(19) -0.014(2) 0.012(2) 0.0221(18)
C426 0.046(2) 0.057(2) 0.0285(17) -0.0122(17) 0.0061(16) 0.0118(16)
C431 0.0224(14) 0.0216(13) 0.0221(13) 0.0059(11) 0.0105(12) 0.0064(11)
C432 0.0238(14) 0.0266(14) 0.0270(15) 0.0074(12) 0.0073(12) 0.0076(12)
C433 0.0367(17) 0.0246(15) 0.0414(18) 0.0100(13) 0.0164(15) 0.0092(14)
C434 0.0331(17) 0.0264(15) 0.0425(18) 0.0016(13) 0.0096(15) 0.0043(14)
C435 0.0287(17) 0.0346(18) 0.053(2) 0.0024(14) -0.0071(16) 0.0051(16)
C436 0.0252(15) 0.0236(15) 0.0480(19) 0.0077(12) -0.0023(14) 0.0079(14)
Si5 0.0201(4) 0.0193(4) 0.0227(4) 0.0063(3) 0.0041(3) 0.0041(3)
O5 0.0280(10) 0.0245(10) 0.0333(11) 0.0121(8) 0.0024(9) 0.0058(9)
C511 0.0242(14) 0.0151(12) 0.0248(14) 0.0020(11) 0.0056(12) 0.0028(11)
C512 0.0252(15) 0.0375(16) 0.0316(16) 0.0083(13) 0.0107(13) 0.0173(14)
C513 0.0236(15) 0.0453(18) 0.0388(17) 0.0095(14) 0.0091(14) 0.0174(15)
C514 0.0253(15) 0.0408(17) 0.0338(16) 0.0008(13) 0.0140(14) 0.0088(14)
C515 0.0436(19) 0.0502(19) 0.0295(16) 0.0117(16) 0.0176(15) 0.0184(15)
C516 0.0371(18) 0.0423(18) 0.0328(16) 0.0162(14) 0.0106(14) 0.0172(15)
C521 0.0198(14) 0.0306(15) 0.0285(15) 0.0069(12) 0.0067(12) 0.0098(13)
C522 0.047(2) 0.0432(18) 0.0466(19) 0.0172(16) 0.0263(17) 0.0242(16)
C523 0.055(2) 0.074(3) 0.061(2) 0.030(2) 0.031(2) 0.047(2)
C524 0.0362(19) 0.096(3) 0.038(2) 0.021(2) 0.0137(16) 0.038(2)
C525 0.056(2) 0.072(3) 0.0264(18) 0.018(2) 0.0050(17) 0.0076(18)
C526 0.048(2) 0.0419(18) 0.0299(17) 0.0155(16) 0.0057(15) 0.0083(15)
C531 0.0266(14) 0.0178(13) 0.0252(14) 0.0073(11) 0.0078(12) 0.0068(11)
C532 0.0246(15) 0.0239(14) 0.0364(16) 0.0040(12) 0.0095(13) 0.0053(13)
C533 0.0383(18) 0.0217(14) 0.0384(17) 0.0056(13) 0.0125(15) 0.0044(13)
C534 0.0338(17) 0.0226(14) 0.0395(18) -0.0037(13) 0.0033(15) 0.0055(14)
C535 0.0263(16) 0.0350(17) 0.052(2) -0.0006(13) 0.0119(16) 0.0094(16)
C536 0.0283(16) 0.0285(15) 0.0371(17) 0.0064(13) 0.0119(14) 0.0058(13)
Si6 0.0219(4) 0.0185(3) 0.0174(4) 0.0056(3) 0.0051(3) 0.0046(3)
O6 0.0323(11) 0.0288(10) 0.0200(9) 0.0071(8) 0.0079(8) 0.0090(8)
C611 0.0270(14) 0.0156(12) 0.0219(13) 0.0081(11) 0.0061(12) 0.0062(11)
C612 0.0272(15) 0.0317(15) 0.0216(14) 0.0102(12) 0.0063(12) 0.0080(12)
C613 0.0394(18) 0.0396(17) 0.0234(15) 0.0164(14) 0.0168(14) 0.0126(13)
C614 0.0333(16) 0.0334(16) 0.0383(17) 0.0114(13) 0.0195(15) 0.0154(14)
C615 0.0284(15) 0.0308(15) 0.0314(16) 0.0012(12) 0.0074(13) 0.0090(13)
C616 0.0299(15) 0.0247(14) 0.0220(14) 0.0057(12) 0.0084(12) 0.0064(12)
C621 0.0187(13) 0.0157(12) 0.0226(13) 0.0012(10) 0.0048(11) 0.0038(11)
C622 0.0221(14) 0.0234(13) 0.0237(14) 0.0051(11) 0.0084(12) 0.0093(12)
C623 0.0292(15) 0.0217(13) 0.0289(15) 0.0061(12) 0.0086(13) 0.0136(12)
C624 0.0287(15) 0.0201(13) 0.0347(16) 0.0084(12) 0.0120(13) 0.0101(12)
C625 0.0408(17) 0.0234(14) 0.0259(15) 0.0134(13) 0.0098(14) 0.0023(12)
C626 0.0353(16) 0.0250(14) 0.0212(14) 0.0092(12) 0.0065(13) 0.0059(12)
C631 0.0252(14) 0.0194(13) 0.0172(13) 0.0056(11) 0.0080(11) 0.0037(11)
C632 0.0230(14) 0.0203(13) 0.0285(14) 0.0059(11) 0.0090(12) 0.0077(12)
C633 0.0227(14) 0.0339(16) 0.0267(15) 0.0031(12) 0.0066(12) 0.0075(13)
C634 0.0328(16) 0.0240(15) 0.0268(15) -0.0006(12) 0.0029(13) 0.0007(12)
C635 0.0441(19) 0.0195(14) 0.0393(18) 0.0064(13) 0.0013(16) 0.0022(13)
C636 0.0313(16) 0.0237(14) 0.0355(17) 0.0078(12) 0.0000(14) 0.0057(13)
Si7 0.0206(4) 0.0342(4) 0.0208(4) 0.0056(3) 0.0083(3) 0.0104(3)
O7 0.0237(10) 0.0472(12) 0.0316(11) 0.0084(9) 0.0124(9) 0.0153(10)
C711 0.0279(15) 0.0405(16) 0.0193(14) 0.0098(13) 0.0086(12) 0.0134(13)
C712 0.0325(16) 0.0385(17) 0.0249(15) 0.0082(14) 0.0095(13) 0.0084(13)
C713 0.068(3) 0.0398(18) 0.0302(17) 0.0173(18) 0.0174(17) 0.0121(15)
C714 0.063(3) 0.065(2) 0.041(2) 0.042(2) 0.0238(18) 0.0307(19)
C715 0.040(2) 0.080(3) 0.054(2) 0.031(2) 0.0197(18) 0.040(2)
C716 0.0282(16) 0.054(2) 0.0412(18) 0.0147(15) 0.0130(15) 0.0264(16)
C721 0.0240(14) 0.0345(15) 0.0234(14) 0.0079(12) 0.0070(12) 0.0112(13)
C722 0.0364(17) 0.0454(18) 0.0274(16) -0.0045(14) 0.0095(14) 0.0150(15)
C723 0.0443(19) 0.0469(19) 0.0238(16) 0.0030(16) 0.0074(15) 0.0089(15)
C724 0.051(2) 0.0264(16) 0.0369(18) 0.0041(14) 0.0027(16) 0.0078(14)
C725 0.083(3) 0.045(2) 0.043(2) -0.020(2) 0.004(2) 0.0219(18)
C726 0.069(3) 0.048(2) 0.0294(17) -0.0106(18) 0.0104(18) 0.0158(16)
C731 0.0246(14) 0.0328(15) 0.0251(14) 0.0054(12) 0.0085(12) 0.0097(13)
C732 0.071(3) 0.081(3) 0.0328(18) 0.051(2) 0.0267(18) 0.0289(19)
C733 0.095(3) 0.082(3) 0.0302(19) 0.052(3) 0.033(2) 0.026(2)
C734 0.055(2) 0.054(2) 0.0269(17) 0.0122(18) 0.0079(16) 0.0202(16)
C735 0.082(3) 0.107(3) 0.062(3) 0.069(3) 0.036(2) 0.060(3)
C736 0.082(3) 0.091(3) 0.045(2) 0.063(3) 0.040(2) 0.043(2)
Si8 0.0244(4) 0.0198(4) 0.0227(4) 0.0023(3) 0.0070(3) 0.0014(3)
O8 0.0352(11) 0.0218(10) 0.0332(11) 0.0016(9) 0.0106(9) -0.0017(9)
C811 0.0236(14) 0.0218(13) 0.0268(15) 0.0004(11) 0.0077(12) 0.0026(12)
C812 0.0301(16) 0.0341(16) 0.0308(16) 0.0064(13) 0.0112(13) 0.0094(14)
C813 0.0340(17) 0.0465(19) 0.0372(18) 0.0094(15) 0.0078(15) 0.0220(16)
C814 0.054(2) 0.0402(19) 0.057(2) 0.0235(17) 0.0142(19) 0.0190(18)
C815 0.077(3) 0.050(2) 0.039(2) 0.039(2) 0.0222(19) 0.0079(17)
C816 0.057(2) 0.0367(17) 0.0268(16) 0.0218(16) 0.0143(15) 0.0071(14)
C821 0.0214(14) 0.0267(14) 0.0251(14) 0.0047(11) 0.0041(12) 0.0065(12)
C822 0.0276(15) 0.0267(15) 0.0313(16) 0.0026(12) 0.0053(13) 0.0057(13)
C823 0.0262(16) 0.0344(16) 0.0412(18) 0.0013(13) 0.0047(14) 0.0157(15)
C824 0.0237(16) 0.0491(19) 0.052(2) 0.0112(14) 0.0161(15) 0.0258(17)
C825 0.0291(16) 0.0411(18) 0.0430(19) 0.0116(14) 0.0135(15) 0.0095(15)
C826 0.0260(15) 0.0296(15) 0.0337(16) 0.0013(12) 0.0064(13) 0.0053(13)
C831 0.0351(16) 0.0204(13) 0.0247(14) 0.0074(12) 0.0075(13) 0.0036(12)
C832 0.0382(18) 0.0440(18) 0.0362(18) 0.0093(15) 0.0130(15) 0.0136(15)
C833 0.057(2) 0.054(2) 0.0385(19) 0.0156(18) 0.0246(18) 0.0187(17)
C834 0.066(3) 0.062(2) 0.0332(18) 0.017(2) 0.0159(19) 0.0225(18)
C835 0.051(2) 0.070(3) 0.040(2) 0.0010(19) -0.0028(18) 0.024(2)
C836 0.0405(19) 0.0487(19) 0.0342(18) 0.0046(16) 0.0079(16) 0.0170(16)

loop_
_atom_type_symbol
_atom_type_description
_atom_type_scat_dispersion_real
_atom_type_scat_dispersion_imag
_atom_type_scat_source
C C 0.0033 0.0016 'International Tables Vol C Tables 4.2.6.8 and 6.1.1.4'
H H 0.0000 0.0000 'International Tables Vol C Tables 4.2.6.8 and 6.1.1.4'
O O 0.0106 0.0060 'International Tables Vol C Tables 4.2.6.8 and 6.1.1.4'
Si Si 0.0817 0.0704 'International Tables Vol C Tables 4.2.6.8 and 6.1.1.4'

loop_
_geom_angle_atom_site_label_1
_geom_angle_atom_site_label_2
_geom_angle_atom_site_label_3
_geom_angle
_geom_angle_publ_flag
O1 Si1 C111 106.44(11) no
O1 Si1 C131 108.04(11) no
C111 Si1 C131 113.58(12) no
O1 Si1 C121 109.92(11) no
C111 Si1 C121 108.53(11) no
C131 Si1 C121 110.23(11) no
Si1 O1 H1 117.0 no
C112 C111 C116 116.8(3) no
C112 C111 Si1 123.0(2) no
C116 C111 Si1 120.1(2) no
C111 C112 C113 121.6(3) no
C111 C112 H112 119.2 no
C113 C112 H112 119.2 no
C114 C113 C112 120.3(3) no
C114 C113 H113 119.9 no
C112 C113 H113 119.9 no
C115 C114 C113 119.4(3) no
C115 C114 H114 120.3 no
C113 C114 H114 120.3 no
C114 C115 C116 120.6(3) no
C114 C115 H115 119.7 no
C116 C115 H115 119.7 no
C115 C116 C111 121.3(3) no
C115 C116 H116 119.3 no
C111 C116 H116 119.3 no
C122 C121 C126 117.0(2) no
C122 C121 Si1 123.1(2) no
C126 C121 Si1 119.8(2) no
C123 C122 C121 121.8(3) no
C123 C122 H122 119.1 no
C121 C122 H122 119.1 no
C122 C123 C124 119.7(3) no
C122 C123 H123 120.1 no
C124 C123 H123 120.1 no
C125 C124 C123 119.4(3) no
C125 C124 H124 120.3 no
C123 C124 H124 120.3 no
C124 C125 C126 120.4(3) no
C124 C125 H125 119.8 no
C126 C125 H125 119.8 no
C125 C126 C121 121.5(3) no
C125 C126 H126 119.3 no
C121 C126 H126 119.3 no
C132 C131 C136 117.4(2) no
C132 C131 Si1 120.6(2) no
C136 C131 Si1 122.0(2) no
C133 C132 C131 121.7(3) no
C133 C132 H132 119.1 no
C131 C132 H132 119.1 no
C132 C133 C134 119.6(3) no
C132 C133 H133 120.2 no
C134 C133 H133 120.2 no
C135 C134 C133 119.9(3) no
C135 C134 H134 120.0 no
C133 C134 H134 120.0 no
C134 C135 C136 120.6(3) no
C134 C135 H135 119.7 no
C136 C135 H135 119.7 no
C135 C136 C131 120.8(3) no
C135 C136 H136 119.6 no
C131 C136 H136 119.6 no
O2 Si2 C21A 108.5(2) no
O2 Si2 C231 108.22(12) no
C21A Si2 C231 105.5(2) no
O2 Si2 C221 110.31(11) no
C21A Si2 C221 115.58(18) no
C231 Si2 C221 108.35(13) no
O2 Si2 C211 104.35(17) no
C21A Si2 C211 13.9(3) no
C231 Si2 C211 119.2(2) no
C221 Si2 C211 106.20(19) no
Si2 O2 H2 118.9 no
C212 C211 C216 120.0 no
C212 C211 Si2 119.1(3) no
C216 C211 Si2 120.9(3) no
C211 C212 C213 120.0 no
C211 C212 H21A 120.0 no
C213 C212 H21A 120.0 no
C214 C213 C212 120.0 no
C214 C213 H21B 120.0 no
C212 C213 H21B 120.0 no
C213 C214 C215 120.0 no
C213 C214 H21C 120.0 no
C215 C214 H21C 120.0 no
C214 C215 C216 120.0 no
C214 C215 H21D 120.0 no
C216 C215 H21D 120.0 no
C215 C216 C211 120.0 no
C215 C216 H21E 120.0 no
C211 C216 H21E 120.0 no
C21B C21A C21F 120.0 no
C21B C21A Si2 121.2(3) no
C21F C21A Si2 118.8(3) no
C21C C21B C21A 120.0 no
C21C C21B H21F 120.0 no
C21A C21B H21F 120.0 no
C21D C21C C21B 120.0 no
C21D C21C H21G 120.0 no
C21B C21C H21G 120.0 no
C21C C21D C21E 120.0 no
C21C C21D H21H 120.0 no
C21E C21D H21H 120.0 no
C21F C21E C21D 120.0 no
C21F C21E H21I 120.0 no
C21D C21E H21I 120.0 no
C21E C21F C21A 120.0 no
C21E C21F H21J 120.0 no
C21A C21F H21J 120.0 no
C222 C221 C226 117.0(3) no
C222 C221 Si2 122.5(2) no
C226 C221 Si2 120.4(2) no
C221 C222 C223 121.1(3) no
C221 C222 H222 119.4 no
C223 C222 H222 119.4 no
C224 C223 C222 120.1(3) no
C224 C223 H223 119.9 no
C222 C223 H223 119.9 no
C225 C224 C223 119.9(3) no
C225 C224 H224 120.0 no
C223 C224 H224 120.0 no
C224 C225 C226 120.2(3) no
C224 C225 H225 119.9 no
C226 C225 H225 119.9 no
C225 C226 C221 121.5(3) no
C225 C226 H226 119.2 no
C221 C226 H226 119.2 no
C232 C231 C236 115.3(3) no
C232 C231 Si2 121.4(2) no
C236 C231 Si2 122.9(2) no
C233 C232 C231 123.4(3) no
C233 C232 H232 118.3 no
C231 C232 H232 118.3 no
C232 C233 C234 119.5(3) no
C232 C233 H233 120.3 no
C234 C233 H233 120.3 no
C233 C234 C235 120.1(3) no
C233 C234 H234 119.9 no
C235 C234 H234 119.9 no
C236 C235 C234 119.2(3) no
C236 C235 H235 120.4 no
C234 C235 H235 120.4 no
C235 C236 C231 122.5(3) no
C235 C236 H236 118.7 no
C231 C236 H236 118.7 no
O3 Si3 C311 112.47(13) no
O3 Si3 C331 110.92(12) no
C311 Si3 C331 107.73(13) no
O3 Si3 C321 104.63(11) no
C311 Si3 C321 109.80(15) no
C331 Si3 C321 111.32(13) no
Si3 O3 H3 121.7 no
C312 C311 C316 115.7(3) no
C312 C311 Si3 123.9(2) no
C316 C311 Si3 120.3(2) no
C311 C312 C313 124.0(3) no
C311 C312 H312 118.0 no
C313 C312 H312 118.0 no
C314 C313 C312 118.7(3) no
C314 C313 H313 120.6 no
C312 C313 H313 120.6 no
C313 C314 C315 120.5(4) no
C313 C314 H314 119.7 no
C315 C314 H314 119.7 no
C314 C315 C316 119.1(4) no
C314 C315 H315 120.5 no
C316 C315 H315 120.5 no
C315 C316 C311 121.5(3) no
C315 C316 H316 119.2 no
C311 C316 H316 119.2 no
C322 C321 C326 115.1(3) no
C322 C321 Si3 123.0(3) no
C326 C321 Si3 121.9(2) no
C321 C322 C323 122.4(4) no
C321 C322 H322 118.8 no
C323 C322 H322 118.8 no
C324 C323 C322 120.1(4) no
C324 C323 H323 119.9 no
C322 C323 H323 119.9 no
C323 C324 C325 120.7(4) no
C323 C324 H324 119.6 no
C325 C324 H324 119.6 no
C324 C325 C326 119.6(4) no
C324 C325 H325 120.2 no
C326 C325 H325 120.2 no
C321 C326 C325 121.9(3) no
C321 C326 H326 119.1 no
C325 C326 H326 119.1 no
C332 C331 C336 117.2(3) no
C332 C331 Si3 121.8(2) no
C336 C331 Si3 120.8(2) no
C333 C332 C331 121.9(3) no
C333 C332 H332 119.0 no
C331 C332 H332 119.0 no
C332 C333 C334 119.4(3) no
C332 C333 H333 120.3 no
C334 C333 H333 120.3 no
C335 C334 C333 119.9(3) no
C335 C334 H334 120.1 no
C333 C334 H334 120.1 no
C334 C335 C336 120.9(3) no
C334 C335 H335 119.6 no
C336 C335 H335 119.6 no
C335 C336 C331 120.8(3) no
C335 C336 H336 119.6 no
C331 C336 H336 119.6 no
O4 Si4 C421 111.99(11) no
O4 Si4 C431 107.44(11) no
C421 Si4 C431 109.06(12) no
O4 Si4 C411 109.95(11) no
C421 Si4 C411 109.24(12) no
C431 Si4 C411 109.10(11) no
Si4 O4 H4 124.5 no
C412 C411 C416 117.3(2) no
C412 C411 Si4 120.3(2) no
C416 C411 Si4 122.3(2) no
C413 C412 C411 121.6(3) no
C413 C412 H412 119.2 no
C411 C412 H412 119.2 no
C414 C413 C412 120.0(3) no
C414 C413 H413 120.0 no
C412 C413 H413 120.0 no
C415 C414 C413 119.2(3) no
C415 C414 H414 120.4 no
C413 C414 H414 120.4 no
C414 C415 C416 121.0(3) no
C414 C415 H415 119.5 no
C416 C415 H415 119.5 no
C415 C416 C411 120.8(3) no
C415 C416 H416 119.6 no
C411 C416 H416 119.6 no
C426 C421 C422 116.3(3) no
C426 C421 Si4 119.7(2) no
C422 C421 Si4 123.9(2) no
C421 C422 C423 121.1(3) no
C421 C422 H422 119.5 no
C423 C422 H422 119.5 no
C424 C423 C422 120.6(3) no
C424 C423 H423 119.7 no
C422 C423 H423 119.7 no
C425 C424 C423 119.7(3) no
C425 C424 H424 120.2 no
C423 C424 H424 120.2 no
C424 C425 C426 121.0(4) no
C424 C425 H425 119.5 no
C426 C425 H425 119.5 no
C421 C426 C425 121.4(3) no
C421 C426 H426 119.3 no
C425 C426 H426 119.3 no
C436 C431 C432 116.6(2) no
C436 C431 Si4 123.8(2) no
C432 C431 Si4 119.4(2) no
C433 C432 C431 122.1(3) no
C433 C432 H432 119.0 no
C431 C432 H432 119.0 no
C434 C433 C432 119.4(3) no
C434 C433 H433 120.3 no
C432 C433 H433 120.3 no
C435 C434 C433 120.1(3) no
C435 C434 H434 119.9 no
C433 C434 H434 119.9 no
C434 C435 C436 119.9(3) no
C434 C435 H435 120.1 no
C436 C435 H435 120.1 no
C431 C436 C435 121.8(3) no
C431 C436 H436 119.1 no
C435 C436 H436 119.1 no
O5 Si5 C531 107.35(11) no
O5 Si5 C521 109.09(11) no
C531 Si5 C521 111.00(12) no
O5 Si5 C511 109.20(11) no
C531 Si5 C511 109.87(12) no
C521 Si5 C511 110.27(12) no
Si5 O5 H5 115.9 no
C512 C511 C516 116.9(3) no
C512 C511 Si5 122.6(2) no
C516 C511 Si5 120.4(2) no
C513 C512 C511 121.6(3) no
C513 C512 H512 119.2 no
C511 C512 H512 119.2 no
C514 C513 C512 120.1(3) no
C514 C513 H513 120.0 no
C512 C513 H513 120.0 no
C515 C514 C513 119.5(3) no
C515 C514 H514 120.2 no
C513 C514 H514 120.2 no
C514 C515 C516 120.2(3) no
C514 C515 H515 119.9 no
C516 C515 H515 119.9 no
C515 C516 C511 121.7(3) no
C515 C516 H516 119.1 no
C511 C516 H516 119.1 no
C522 C521 C526 117.0(3) no
C522 C521 Si5 119.8(2) no
C526 C521 Si5 123.1(2) no
C523 C522 C521 121.7(3) no
C523 C522 H522 119.2 no
C521 C522 H522 119.2 no
C524 C523 C522 120.0(3) no
C524 C523 H523 120.0 no
C522 C523 H523 120.0 no
C525 C524 C523 119.8(3) no
C525 C524 H524 120.1 no
C523 C524 H524 120.1 no
C524 C525 C526 120.4(3) no
C524 C525 H525 119.8 no
C526 C525 H525 119.8 no
C525 C526 C521 121.2(3) no
C525 C526 H526 119.4 no
C521 C526 H526 119.4 no
C532 C531 C536 117.5(2) no
C532 C531 Si5 122.6(2) no
C536 C531 Si5 119.9(2) no
C531 C532 C533 121.3(3) no
C531 C532 H532 119.3 no
C533 C532 H532 119.3 no
C534 C533 C532 120.2(3) no
C534 C533 H533 119.9 no
C532 C533 H533 119.9 no
C533 C534 C535 119.5(3) no
C533 C534 H534 120.3 no
C535 C534 H534 120.3 no
C536 C535 C534 119.9(3) no
C536 C535 H535 120.0 no
C534 C535 H535 120.0 no
C535 C536 C531 121.6(3) no
C535 C536 H536 119.2 no
C531 C536 H536 119.2 no
O6 Si6 C621 109.45(11) no
O6 Si6 C611 105.50(11) no
C621 Si6 C611 111.91(11) no
O6 Si6 C631 110.51(11) no
C621 Si6 C631 109.73(12) no
C611 Si6 C631 109.68(11) no
Si6 O6 H6 123.5 no
C616 C611 C612 117.0(2) no
C616 C611 Si6 121.0(2) no
C612 C611 Si6 122.0(2) no
C613 C612 C611 121.2(3) no
C613 C612 H612 119.4 no
C611 C612 H612 119.4 no
C614 C613 C612 120.7(3) no
C614 C613 H613 119.6 no
C612 C613 H613 119.6 no
C613 C614 C615 119.5(3) no
C613 C614 H614 120.2 no
C615 C614 H614 120.2 no
C616 C615 C614 119.5(3) no
C616 C615 H615 120.3 no
C614 C615 H615 120.3 no
C615 C616 C611 122.1(3) no
C615 C616 H616 119.0 no
C611 C616 H616 119.0 no
C622 C621 C626 117.2(2) no
C622 C621 Si6 120.43(19) no
C626 C621 Si6 122.4(2) no
C623 C622 C621 121.7(2) no
C623 C622 H622 119.1 no
C621 C622 H622 119.1 no
C622 C623 C624 120.0(3) no
C622 C623 H623 120.0 no
C624 C623 H623 120.0 no
C625 C624 C623 119.3(3) no
C625 C624 H624 120.4 no
C623 C624 H624 120.4 no
C624 C625 C626 120.9(3) no
C624 C625 H625 119.6 no
C626 C625 H625 119.6 no
C625 C626 C621 121.0(3) no
C625 C626 H626 119.5 no
C621 C626 H626 119.5 no
C636 C631 C632 117.6(2) no
C636 C631 Si6 118.4(2) no
C632 C631 Si6 124.04(19) no
C631 C632 C633 121.6(3) no
C631 C632 H632 119.2 no
C633 C632 H632 119.2 no
C634 C633 C632 119.4(3) no
C634 C633 H633 120.3 no
C632 C633 H633 120.3 no
C635 C634 C633 120.0(3) no
C635 C634 H634 120.0 no
C633 C634 H634 120.0 no
C634 C635 C636 120.7(3) no
C634 C635 H635 119.7 no
C636 C635 H635 119.7 no
C631 C636 C635 120.8(3) no
C631 C636 H636 119.6 no
C635 C636 H636 119.6 no
O7 Si7 C711 109.22(12) no
O7 Si7 C731 109.68(12) no
C711 Si7 C731 109.25(12) no
O7 Si7 C721 106.60(11) no
C711 Si7 C721 110.82(13) no
C731 Si7 C721 111.22(13) no
Si7 O7 H7 117.4 no
C716 C711 C712 116.7(3) no
C716 C711 Si7 121.7(2) no
C712 C711 Si7 121.5(2) no
C713 C712 C711 121.3(3) no
C713 C712 H712 119.4 no
C711 C712 H712 119.4 no
C712 C713 C714 119.8(3) no
C712 C713 H713 120.1 no
C714 C713 H713 120.1 no
C715 C714 C713 119.8(3) no
C715 C714 H714 120.1 no
C713 C714 H714 120.1 no
C716 C715 C714 120.3(3) no
C716 C715 H715 119.8 no
C714 C715 H715 119.8 no
C715 C716 C711 121.9(3) no
C715 C716 H716 119.0 no
C711 C716 H716 119.0 no
C722 C721 C726 116.9(3) no
C722 C721 Si7 120.9(2) no
C726 C721 Si7 122.2(2) no
C723 C722 C721 121.5(3) no
C723 C722 H722 119.3 no
C721 C722 H722 119.3 no
C724 C723 C722 120.1(3) no
C724 C723 H723 119.9 no
C722 C723 H723 119.9 no
C725 C724 C723 119.4(3) no
C725 C724 H724 120.3 no
C723 C724 H724 120.3 no
C724 C725 C726 120.3(3) no
C724 C725 H725 119.9 no
C726 C725 H725 119.9 no
C725 C726 C721 121.8(3) no
C725 C726 H726 119.1 no
C721 C726 H726 119.1 no
C736 C731 C732 116.0(3) no
C736 C731 Si7 121.1(2) no
C732 C731 Si7 122.9(2) no
C731 C732 C733 121.1(3) no
C731 C732 H732 119.4 no
C733 C732 H732 119.4 no
C734 C733 C732 121.2(3) no
C734 C733 H733 119.4 no
C732 C733 H733 119.4 no
C733 C734 C735 119.2(3) no
C733 C734 H734 120.4 no
C735 C734 H734 120.4 no
C734 C735 C736 120.6(3) no
C734 C735 H735 119.7 no
C736 C735 H735 119.7 no
C731 C736 C735 121.9(3) no
C731 C736 H736 119.1 no
C735 C736 H736 119.1 no
O8 Si8 C811 105.65(11) no
O8 Si8 C831 108.83(12) no
C811 Si8 C831 111.71(12) no
O8 Si8 C821 109.24(11) no
C811 Si8 C821 109.67(12) no
C831 Si8 C821 111.53(13) no
Si8 O8 H8 121.3 no
C816 C811 C812 116.4(3) no
C816 C811 Si8 124.2(2) no
C812 C811 Si8 119.4(2) no
C813 C812 C811 121.8(3) no
C813 C812 H812 119.1 no
C811 C812 H812 119.1 no
C812 C813 C814 120.1(3) no
C812 C813 H813 120.0 no
C814 C813 H813 120.0 no
C813 C814 C815 119.4(3) no
C813 C814 H814 120.3 no
C815 C814 H814 120.3 no
C816 C815 C814 120.7(3) no
C816 C815 H815 119.7 no
C814 C815 H815 119.7 no
C815 C816 C811 121.6(3) no
C815 C816 H816 119.2 no
C811 C816 H816 119.2 no
C826 C821 C822 116.9(3) no
C826 C821 Si8 122.5(2) no
C822 C821 Si8 120.4(2) no
C823 C822 C821 121.6(3) no
C823 C822 H822 119.2 no
C821 C822 H822 119.2 no
C822 C823 C824 120.5(3) no
C822 C823 H823 119.8 no
C824 C823 H823 119.8 no
C823 C824 C825 119.5(3) no
C823 C824 H824 120.2 no
C825 C824 H824 120.2 no
C826 C825 C824 119.6(3) no
C826 C825 H825 120.2 no
C824 C825 H825 120.2 no
C825 C826 C821 121.8(3) no
C825 C826 H826 119.1 no
C821 C826 H826 119.1 no
C836 C831 C832 117.2(3) no
C836 C831 Si8 122.7(2) no
C832 C831 Si8 120.1(2) no
C833 C832 C831 121.5(3) no
C833 C832 H832 119.3 no
C831 C832 H832 119.3 no
C834 C833 C832 119.8(3) no
C834 C833 H833 120.1 no
C832 C833 H833 120.1 no
C833 C834 C835 119.9(3) no
C833 C834 H834 120.0 no
C835 C834 H834 120.0 no
C834 C835 C836 120.0(3) no
C834 C835 H835 120.0 no
C836 C835 H835 120.0 no
C835 C836 C831 121.6(3) no
C835 C836 H836 119.2 no
C831 C836 H836 119.2 no

loop_
_geom_bond_atom_site_label_1
_geom_bond_atom_site_label_2
_geom_bond_site_symmetry_2
_geom_bond_distance
_geom_bond_publ_flag
Si1 O1 . 1.6452(18) y
Si1 C111 . 1.866(3) no
Si1 C131 . 1.866(3) no
Si1 C121 . 1.869(3) no
O1 H1 . 0.8800 no
C111 C112 . 1.386(4) no
C111 C116 . 1.401(4) no
C112 C113 . 1.391(5) no
C112 H112 . 0.9500 no
C113 C114 . 1.373(5) no
C113 H113 . 0.9500 no
C114 C115 . 1.368(5) no
C114 H114 . 0.9500 no
C115 C116 . 1.384(4) no
C115 H115 . 0.9500 no
C116 H116 . 0.9500 no
C121 C122 . 1.391(4) no
C121 C126 . 1.400(4) no
C122 C123 . 1.386(4) no
C122 H122 . 0.9500 no
C123 C124 . 1.389(4) no
C123 H123 . 0.9500 no
C124 C125 . 1.378(4) no
C124 H124 . 0.9500 no
C125 C126 . 1.381(4) no
C125 H125 . 0.9500 no
C126 H126 . 0.9500 no
C131 C132 . 1.401(4) no
C131 C136 . 1.403(4) no
C132 C133 . 1.384(4) no
C132 H132 . 0.9500 no
C133 C134 . 1.388(4) no
C133 H133 . 0.9500 no
C134 C135 . 1.374(4) no
C134 H134 . 0.9500 no
C135 C136 . 1.390(4) no
C135 H135 . 0.9500 no
C136 H136 . 0.9500 no
Si2 O2 . 1.646(2) y
Si2 C21A . 1.862(4) no
Si2 C231 . 1.865(3) no
Si2 C221 . 1.868(3) no
Si2 C211 . 1.938(4) no
O2 H2 . 0.8800 no
C211 C212 . 1.3900 no
C211 C216 . 1.3900 no
C212 C213 . 1.3900 no
C212 H21A . 0.9500 no
C213 C214 . 1.3900 no
C213 H21B . 0.9500 no
C214 C215 . 1.3900 no
C214 H21C . 0.9500 no
C215 C216 . 1.3900 no
C215 H21D . 0.9500 no
C216 H21E . 0.9500 no
C21A C21B . 1.3900 no
C21A C21F . 1.3900 no
C21B C21C . 1.3900 no
C21B H21F . 0.9500 no
C21C C21D . 1.3900 no
C21C H21G . 0.9500 no
C21D C21E . 1.3900 no
C21D H21H . 0.9500 no
C21E C21F . 1.3900 no
C21E H21I . 0.9500 no
C21F H21J . 0.9500 no
C221 C222 . 1.394(4) no
C221 C226 . 1.396(4) no
C222 C223 . 1.395(4) no
C222 H222 . 0.9500 no
C223 C224 . 1.376(4) no
C223 H223 . 0.9500 no
C224 C225 . 1.366(5) no
C224 H224 . 0.9500 no
C225 C226 . 1.388(4) no
C225 H225 . 0.9500 no
C226 H226 . 0.9500 no
C231 C232 . 1.397(5) no
C231 C236 . 1.410(4) no
C232 C233 . 1.375(5) no
C232 H232 . 0.9500 no
C233 C234 . 1.380(5) no
C233 H233 . 0.9500 no
C234 C235 . 1.391(5) no
C234 H234 . 0.9500 no
C235 C236 . 1.388(5) no
C235 H235 . 0.9500 no
C236 H236 . 0.9500 no
Si3 O3 . 1.6398(19) y
Si3 C311 . 1.861(3) no
Si3 C331 . 1.864(3) no
Si3 C321 . 1.874(3) no
O3 H3 . 0.8800 no
C311 C312 . 1.366(4) no
C311 C316 . 1.397(5) no
C312 C313 . 1.376(4) no
C312 H312 . 0.9500 no
C313 C314 . 1.355(5) no
C313 H313 . 0.9500 no
C314 C315 . 1.384(6) no
C314 H314 . 0.9500 no
C315 C316 . 1.392(5) no
C315 H315 . 0.9500 no
C316 H316 . 0.9500 no
C321 C322 . 1.373(5) no
C321 C326 . 1.388(5) no
C322 C323 . 1.408(5) no
C322 H322 . 0.9500 no
C323 C324 . 1.306(6) no
C323 H323 . 0.9500 no
C324 C325 . 1.358(6) no
C324 H324 . 0.9500 no
C325 C326 . 1.393(5) no
C325 H325 . 0.9500 no
C326 H326 . 0.9500 no
C331 C332 . 1.397(4) no
C331 C336 . 1.400(4) no
C332 C333 . 1.383(4) no
C332 H332 . 0.9500 no
C333 C334 . 1.389(6) no
C333 H333 . 0.9500 no
C334 C335 . 1.365(6) no
C334 H334 . 0.9500 no
C335 C336 . 1.385(5) no
C335 H335 . 0.9500 no
C336 H336 . 0.9500 no
Si4 O4 . 1.6435(19) y
Si4 C421 . 1.867(3) no
Si4 C431 . 1.870(3) no
Si4 C411 . 1.872(3) no
O4 H4 . 0.8800 no
C411 C412 . 1.393(4) no
C411 C416 . 1.393(4) no
C412 C413 . 1.384(4) no
C412 H412 . 0.9500 no
C413 C414 . 1.377(4) no
C413 H413 . 0.9500 no
C414 C415 . 1.373(4) no
C414 H414 . 0.9500 no
C415 C416 . 1.382(4) no
C415 H415 . 0.9500 no
C416 H416 . 0.9500 no
C421 C426 . 1.377(4) no
C421 C422 . 1.385(4) no
C422 C423 . 1.391(5) no
C422 H422 . 0.9500 no
C423 C424 . 1.353(5) no
C423 H423 . 0.9500 no
C424 C425 . 1.328(5) no
C424 H424 . 0.9500 no
C425 C426 . 1.393(5) no
C425 H425 . 0.9500 no
C426 H426 . 0.9500 no
C431 C436 . 1.384(4) no
C431 C432 . 1.394(4) no
C432 C433 . 1.390(4) no
C432 H432 . 0.9500 no
C433 C434 . 1.372(4) no
C433 H433 . 0.9500 no
C434 C435 . 1.371(5) no
C434 H434 . 0.9500 no
C435 C436 . 1.391(4) no
C435 H435 . 0.9500 no
C436 H436 . 0.9500 no
Si5 O5 . 1.6397(19) y
Si5 C531 . 1.866(3) no
Si5 C521 . 1.868(3) no
Si5 C511 . 1.869(3) no
O5 H5 . 0.8800 no
C511 C512 . 1.388(4) no
C511 C516 . 1.392(4) no
C512 C513 . 1.385(4) no
C512 H512 . 0.9500 no
C513 C514 . 1.379(4) no
C513 H513 . 0.9500 no
C514 C515 . 1.371(4) no
C514 H514 . 0.9500 no
C515 C516 . 1.382(4) no
C515 H515 . 0.9500 no
C516 H516 . 0.9500 no
C521 C522 . 1.392(4) no
C521 C526 . 1.396(4) no
C522 C523 . 1.380(5) no
C522 H522 . 0.9500 no
C523 C524 . 1.380(5) no
C523 H523 . 0.9500 no
C524 C525 . 1.364(5) no
C524 H524 . 0.9500 no
C525 C526 . 1.388(5) no
C525 H525 . 0.9500 no
C526 H526 . 0.9500 no
C531 C532 . 1.387(4) no
C531 C536 . 1.395(4) no
C532 C533 . 1.387(4) no
C532 H532 . 0.9500 no
C533 C534 . 1.377(4) no
C533 H533 . 0.9500 no
C534 C535 . 1.387(4) no
C534 H534 . 0.9500 no
C535 C536 . 1.379(4) no
C535 H535 . 0.9500 no
C536 H536 . 0.9500 no
Si6 O6 . 1.6446(19) y
Si6 C621 . 1.867(3) no
Si6 C611 . 1.868(3) no
Si6 C631 . 1.869(3) no
O6 H6 . 0.8800 no
C611 C616 . 1.396(4) no
C611 C612 . 1.399(4) no
C612 C613 . 1.392(4) no
C612 H612 . 0.9500 no
C613 C614 . 1.369(4) no
C613 H613 . 0.9500 no
C614 C615 . 1.397(4) no
C614 H614 . 0.9500 no
C615 C616 . 1.387(4) no
C615 H615 . 0.9500 no
C616 H616 . 0.9500 no
C621 C622 . 1.397(4) no
C621 C626 . 1.404(4) no
C622 C623 . 1.387(4) no
C622 H622 . 0.9500 no
C623 C624 . 1.390(4) no
C623 H623 . 0.9500 no
C624 C625 . 1.378(4) no
C624 H624 . 0.9500 no
C625 C626 . 1.385(4) no
C625 H625 . 0.9500 no
C626 H626 . 0.9500 no
C631 C636 . 1.389(4) no
C631 C632 . 1.395(4) no
C632 C633 . 1.396(4) no
C632 H632 . 0.9500 no
C633 C634 . 1.379(4) no
C633 H633 . 0.9500 no
C634 C635 . 1.370(4) no
C634 H634 . 0.9500 no
C635 C636 . 1.393(4) no
C635 H635 . 0.9500 no
C636 H636 . 0.9500 no
Si7 O7 . 1.645(2) y
Si7 C711 . 1.859(3) no
Si7 C731 . 1.862(3) no
Si7 C721 . 1.863(3) no
O7 H7 . 0.8800 no
C711 C716 . 1.400(4) no
C711 C712 . 1.403(4) no
C712 C713 . 1.384(4) no
C712 H712 . 0.9500 no
C713 C714 . 1.384(5) no
C713 H713 . 0.9500 no
C714 C715 . 1.373(5) no
C714 H714 . 0.9500 no
C715 C716 . 1.367(5) no
C715 H715 . 0.9500 no
C716 H716 . 0.9500 no
C721 C722 . 1.389(4) no
C721 C726 . 1.389(4) no
C722 C723 . 1.385(4) no
C722 H722 . 0.9500 no
C723 C724 . 1.374(4) no
C723 H723 . 0.9500 no
C724 C725 . 1.373(5) no
C724 H724 . 0.9500 no
C725 C726 . 1.373(5) no
C725 H725 . 0.9500 no
C726 H726 . 0.9500 no
C731 C736 . 1.379(4) no
C731 C732 . 1.385(4) no
C732 C733 . 1.386(5) no
C732 H732 . 0.9500 no
C733 C734 . 1.340(5) no
C733 H733 . 0.9500 no
C734 C735 . 1.352(5) no
C734 H734 . 0.9500 no
C735 C736 . 1.380(5) no
C735 H735 . 0.9500 no
C736 H736 . 0.9500 no
Si8 O8 . 1.6441(19) y
Si8 C811 . 1.860(3) no
Si8 C831 . 1.868(3) no
Si8 C821 . 1.870(3) no
O8 H8 . 0.8800 no
C811 C816 . 1.401(4) no
C811 C812 . 1.405(4) no
C812 C813 . 1.377(4) no
C812 H812 . 0.9500 no
C813 C814 . 1.377(5) no
C813 H813 . 0.9500 no
C814 C815 . 1.380(5) no
C814 H814 . 0.9500 no
C815 C816 . 1.371(5) no
C815 H815 . 0.9500 no
C816 H816 . 0.9500 no
C821 C826 . 1.398(4) no
C821 C822 . 1.402(4) no
C822 C823 . 1.374(4) no
C822 H822 . 0.9500 no
C823 C824 . 1.382(4) no
C823 H823 . 0.9500 no
C824 C825 . 1.391(4) no
C824 H824 . 0.9500 no
C825 C826 . 1.385(4) no
C825 H825 . 0.9500 no
C826 H826 . 0.9500 no
C831 C836 . 1.385(4) no
C831 C832 . 1.397(4) no
C832 C833 . 1.386(5) no
C832 H832 . 0.9500 no
C833 C834 . 1.370(5) no
C833 H833 . 0.9500 no
C834 C835 . 1.380(5) no
C834 H834 . 0.9500 no
C835 C836 . 1.381(5) no
C835 H835 . 0.9500 no
C836 H836 . 0.9500 no

loop_
_geom_hbond_atom_site_label_D
_geom_hbond_atom_site_label_H
_geom_hbond_atom_site_label_A
_geom_hbond_distance_DH
_geom_hbond_distance_HA
_geom_hbond_distance_DA
_geom_hbond_angle_DHA
_geom_hbond_publ_flag
O1 H1 O4 0.88 1.81 2.666(3) 163 y
O2 H2 O1 0.88 1.83 2.686(3) 165 y
O3 H3 O2 0.88 1.86 2.700(3) 159 y
O4 H4 O3 0.88 1.82 2.680(3) 166 y
O5 H5 O6 0.88 1.84 2.671(3) 157 y
O6 H6 O7 0.89 1.81 2.657(3) 160 y
O7 H7 O8 0.88 1.81 2.635(3) 156 y
O8 H8 O5 0.88 1.81 2.644(3) 156 y

loop_
_geom_torsion_atom_site_label_1
_geom_torsion_atom_site_label_2
_geom_torsion_atom_site_label_3
_geom_torsion_atom_site_label_4
_geom_torsion
_geom_torsion_publ_flag
O1 Si1 C111 C112 154.9(2) no
C131 Si1 C111 C112 36.2(3) no
C121 Si1 C111 C112 -86.8(3) no
O1 Si1 C111 C116 -30.1(2) no
C131 Si1 C111 C116 -148.8(2) no
C121 Si1 C111 C116 88.2(2) no
C116 C111 C112 C113 -0.3(5) no
Si1 C111 C112 C113 174.8(3) no
C111 C112 C113 C114 0.4(5) no
C112 C113 C114 C115 0.1(5) no
C113 C114 C115 C116 -0.6(5) no
C114 C115 C116 C111 0.7(5) no
C112 C111 C116 C115 -0.2(4) no
Si1 C111 C116 C115 -175.5(2) no
O1 Si1 C121 C122 -101.3(2) no
C111 Si1 C121 C122 142.6(2) no
C131 Si1 C121 C122 17.7(3) no
O1 Si1 C121 C126 78.6(2) no
C111 Si1 C121 C126 -37.4(2) no
C131 Si1 C121 C126 -162.4(2) no
C126 C121 C122 C123 1.1(4) no
Si1 C121 C122 C123 -179.0(2) no
C121 C122 C123 C124 0.4(5) no
C122 C123 C124 C125 -1.5(5) no
C123 C124 C125 C126 1.2(5) no
C124 C125 C126 C121 0.3(5) no
C122 C121 C126 C125 -1.4(4) no
Si1 C121 C126 C125 178.6(2) no
O1 Si1 C131 C132 -4.9(2) no
C111 Si1 C131 C132 112.9(2) no
C121 Si1 C131 C132 -125.0(2) no
O1 Si1 C131 C136 173.6(2) no
C111 Si1 C131 C136 -68.6(3) no
C121 Si1 C131 C136 53.4(3) no
C136 C131 C132 C133 0.4(4) no
Si1 C131 C132 C133 178.9(2) no
C131 C132 C133 C134 0.9(4) no
C132 C133 C134 C135 -1.3(4) no
C133 C134 C135 C136 0.5(5) no
C134 C135 C136 C131 0.8(5) no
C132 C131 C136 C135 -1.2(4) no
Si1 C131 C136 C135 -179.7(2) no
O2 Si2 C211 C212 176.7(2) no
C21A Si2 C211 C212 -73.9(12) no
C231 Si2 C211 C212 -62.4(3) no
C221 Si2 C211 C212 60.2(3) no
O2 Si2 C211 C216 -5.6(4) no
C21A Si2 C211 C216 103.8(13) no
C231 Si2 C211 C216 115.3(3) no
C221 Si2 C211 C216 -122.1(3) no
C216 C211 C212 C213 0.0 no
Si2 C211 C212 C213 177.7(4) no
C211 C212 C213 C214 0.0 no
C212 C213 C214 C215 0.0 no
C213 C214 C215 C216 0.0 no
C214 C215 C216 C211 0.0 no
C212 C211 C216 C215 0.0 no
Si2 C211 C216 C215 -177.7(4) no
O2 Si2 C21A C21B 129.8(3) no
C231 Si2 C21A C21B -114.4(3) no
C221 Si2 C21A C21B 5.3(4) no
C211 Si2 C21A C21B 55.1(11) no
O2 Si2 C21A C21F -47.5(4) no
C231 Si2 C21A C21F 68.3(4) no
C221 Si2 C21A C21F -172.0(3) no
C211 Si2 C21A C21F -122.2(13) no
C21F C21A C21B C21C 0.0 no
Si2 C21A C21B C21C -177.3(4) no
C21A C21B C21C C21D 0.0 no
C21B C21C C21D C21E 0.0 no
C21C C21D C21E C21F 0.0 no
C21D C21E C21F C21A 0.0 no
C21B C21A C21F C21E 0.0 no
Si2 C21A C21F C21E 177.3(4) no
O2 Si2 C221 C222 113.6(2) no
C21A Si2 C221 C222 -122.9(3) no
C231 Si2 C221 C222 -4.7(3) no
C211 Si2 C221 C222 -133.9(3) no
O2 Si2 C221 C226 -65.8(2) no
C21A Si2 C221 C226 57.7(3) no
C231 Si2 C221 C226 175.9(2) no
C211 Si2 C221 C226 46.7(3) no
C226 C221 C222 C223 -2.0(4) no
Si2 C221 C222 C223 178.6(2) no
C221 C222 C223 C224 0.8(4) no
C222 C223 C224 C225 0.8(5) no
C223 C224 C225 C226 -1.2(5) no
C224 C225 C226 C221 0.0(5) no
C222 C221 C226 C225 1.6(4) no
Si2 C221 C226 C225 -179.0(2) no
O2 Si2 C231 C232 -12.8(3) no
C21A Si2 C231 C232 -128.8(3) no
C221 Si2 C231 C232 106.9(3) no
C211 Si2 C231 C232 -131.7(3) no
O2 Si2 C231 C236 175.7(2) no
C21A Si2 C231 C236 59.7(3) no
C221 Si2 C231 C236 -64.7(3) no
C211 Si2 C231 C236 56.8(3) no
C236 C231 C232 C233 -1.0(5) no
Si2 C231 C232 C233 -173.2(3) no
C231 C232 C233 C234 -0.3(6) no
C232 C233 C234 C235 1.1(6) no
C233 C234 C235 C236 -0.6(5) no
C234 C235 C236 C231 -0.9(5) no
C232 C231 C236 C235 1.6(4) no
Si2 C231 C236 C235 173.7(2) no
O3 Si3 C311 C312 113.2(3) no
C331 Si3 C311 C312 -9.3(4) no
C321 Si3 C311 C312 -130.7(3) no
O3 Si3 C311 C316 -69.8(3) no
C331 Si3 C311 C316 167.7(3) no
C321 Si3 C311 C316 46.3(3) no
C316 C311 C312 C313 7.7(6) no
Si3 C311 C312 C313 -175.1(3) no
C311 C312 C313 C314 -7.9(6) no
C312 C313 C314 C315 3.7(6) no
C313 C314 C315 C316 0.0(7) no
C314 C315 C316 C311 0.1(7) no
C312 C311 C316 C315 -3.7(6) no
Si3 C311 C316 C315 179.0(3) no
O3 Si3 C321 C322 158.1(3) no
C311 Si3 C321 C322 37.1(4) no
C331 Si3 C321 C322 -82.1(4) no
O3 Si3 C321 C326 -24.1(3) no
C311 Si3 C321 C326 -145.0(3) no
C331 Si3 C321 C326 95.8(3) no
C326 C321 C322 C323 0.1(7) no
Si3 C321 C322 C323 178.1(4) no
C321 C322 C323 C324 -1.5(8) no
C322 C323 C324 C325 4.0(8) no
C323 C324 C325 C326 -5.0(7) no
C322 C321 C326 C325 -1.1(6) no
Si3 C321 C326 C325 -179.2(3) no
C324 C325 C326 C321 3.6(7) no
O3 Si3 C331 C332 -29.1(3) no
C311 Si3 C331 C332 94.4(3) no
C321 Si3 C331 C332 -145.2(2) no
O3 Si3 C331 C336 156.7(2) no
C311 Si3 C331 C336 -79.8(3) no
C321 Si3 C331 C336 40.7(3) no
C336 C331 C332 C333 2.0(4) no
Si3 C331 C332 C333 -172.3(2) no
C331 C332 C333 C334 -0.8(5) no
C332 C333 C334 C335 -1.4(5) no
C333 C334 C335 C336 2.4(5) no
C334 C335 C336 C331 -1.2(5) no
C332 C331 C336 C335 -1.0(4) no
Si3 C331 C336 C335 173.4(2) no
O4 Si4 C411 C412 -176.3(2) no
C421 Si4 C411 C412 -53.0(2) no
C431 Si4 C411 C412 66.1(2) no
O4 Si4 C411 C416 7.8(3) no
C421 Si4 C411 C416 131.1(2) no
C431 Si4 C411 C416 -109.8(2) no
C416 C411 C412 C413 -0.5(4) no
Si4 C411 C412 C413 -176.5(2) no
C411 C412 C413 C414 -0.6(4) no
C412 C413 C414 C415 0.8(4) no
C413 C414 C415 C416 0.1(5) no
C414 C415 C416 C411 -1.3(5) no
C412 C411 C416 C415 1.4(4) no
Si4 C411 C416 C415 177.4(2) no
O4 Si4 C421 C426 -77.8(3) no
C431 Si4 C421 C426 41.0(3) no
C411 Si4 C421 C426 160.2(3) no
O4 Si4 C421 C422 106.2(3) no
C431 Si4 C421 C422 -135.0(3) no
C411 Si4 C421 C422 -15.8(3) no
C426 C421 C422 C423 0.1(5) no
Si4 C421 C422 C423 176.3(3) no
C421 C422 C423 C424 0.2(5) no
C422 C423 C424 C425 -0.1(6) no
C423 C424 C425 C426 -0.2(6) no
C422 C421 C426 C425 -0.5(5) no
Si4 C421 C426 C425 -176.8(3) no
C424 C425 C426 C421 0.6(6) no
O4 Si4 C431 C436 -12.8(3) no
C421 Si4 C431 C436 -134.4(2) no
C411 Si4 C431 C436 106.4(3) no
O4 Si4 C431 C432 170.98(19) no
C421 Si4 C431 C432 49.4(2) no
C411 Si4 C431 C432 -69.9(2) no
C436 C431 C432 C433 0.4(4) no
Si4 C431 C432 C433 176.9(2) no
C431 C432 C433 C434 -0.8(4) no
C432 C433 C434 C435 0.7(5) no
C433 C434 C435 C436 -0.3(5) no
C432 C431 C436 C435 0.0(5) no
Si4 C431 C436 C435 -176.3(3) no
C434 C435 C436 C431 -0.1(5) no
O5 Si5 C511 C512 -138.9(2) no
C531 Si5 C511 C512 103.6(2) no
C521 Si5 C511 C512 -19.1(3) no
O5 Si5 C511 C516 43.9(2) no
C531 Si5 C511 C516 -73.6(2) no
C521 Si5 C511 C516 163.7(2) no
C516 C511 C512 C513 0.4(4) no
Si5 C511 C512 C513 -176.8(2) no
C511 C512 C513 C514 0.1(4) no
C512 C513 C514 C515 -0.6(5) no
C513 C514 C515 C516 0.4(5) no
C514 C515 C516 C511 0.2(5) no
C512 C511 C516 C515 -0.6(4) no
Si5 C511 C516 C515 176.7(2) no
O5 Si5 C521 C522 -164.4(2) no
C531 Si5 C521 C522 -46.4(3) no
C511 Si5 C521 C522 75.6(3) no
O5 Si5 C521 C526 18.9(3) no
C531 Si5 C521 C526 137.0(2) no
C511 Si5 C521 C526 -101.1(3) no
C526 C521 C522 C523 0.8(5) no
Si5 C521 C522 C523 -176.1(3) no
C521 C522 C523 C524 0.7(5) no
C522 C523 C524 C525 -1.9(5) no
C523 C524 C525 C526 1.6(6) no
C524 C525 C526 C521 0.0(6) no
C522 C521 C526 C525 -1.2(5) no
Si5 C521 C526 C525 175.6(3) no
O5 Si5 C531 C532 -128.7(2) no
C521 Si5 C531 C532 112.2(2) no
C511 Si5 C531 C532 -10.0(3) no
O5 Si5 C531 C536 50.3(2) no
C521 Si5 C531 C536 -68.9(3) no
C511 Si5 C531 C536 168.9(2) no
C536 C531 C532 C533 1.6(4) no
Si5 C531 C532 C533 -179.4(2) no
C531 C532 C533 C534 -0.8(5) no
C532 C533 C534 C535 -0.8(5) no
C533 C534 C535 C536 1.4(5) no
C534 C535 C536 C531 -0.6(5) no
C532 C531 C536 C535 -0.9(4) no
Si5 C531 C536 C535 -179.9(2) no
O6 Si6 C611 C616 32.6(2) no
C621 Si6 C611 C616 -86.3(2) no
C631 Si6 C611 C616 151.6(2) no
O6 Si6 C611 C612 -149.4(2) no
C621 Si6 C611 C612 91.6(2) no
C631 Si6 C611 C612 -30.4(3) no
C616 C611 C612 C613 0.7(4) no
Si6 C611 C612 C613 -177.4(2) no
C611 C612 C613 C614 0.0(4) no
C612 C613 C614 C615 -0.7(4) no
C613 C614 C615 C616 0.6(4) no
C614 C615 C616 C611 0.0(4) no
C612 C611 C616 C615 -0.7(4) no
Si6 C611 C616 C615 177.4(2) no
O6 Si6 C621 C622 -179.91(19) no
C611 Si6 C621 C622 -63.3(2) no
C631 Si6 C621 C622 58.7(2) no
O6 Si6 C621 C626 2.1(3) no
C611 Si6 C621 C626 118.7(2) no
C631 Si6 C621 C626 -119.3(2) no
C626 C621 C622 C623 0.1(4) no
Si6 C621 C622 C623 -177.99(19) no
C621 C622 C623 C624 0.7(4) no
C622 C623 C624 C625 -1.2(4) no
C623 C624 C625 C626 0.9(4) no
C624 C625 C626 C621 -0.2(4) no
C622 C621 C626 C625 -0.3(4) no
Si6 C621 C626 C625 177.7(2) no
O6 Si6 C631 C636 53.3(2) no
C621 Si6 C631 C636 174.1(2) no
C611 Si6 C631 C636 -62.6(2) no
O6 Si6 C631 C632 -125.2(2) no
C621 Si6 C631 C632 -4.5(3) no
C611 Si6 C631 C632 118.9(2) no
C636 C631 C632 C633 0.6(4) no
Si6 C631 C632 C633 179.2(2) no
C631 C632 C633 C634 -0.7(4) no
C632 C633 C634 C635 0.5(4) no
C633 C634 C635 C636 -0.3(5) no
C632 C631 C636 C635 -0.4(4) no
Si6 C631 C636 C635 -179.0(2) no
C634 C635 C636 C631 0.2(5) no
O7 Si7 C711 C716 -145.8(2) no
C731 Si7 C711 C716 94.2(2) no
C721 Si7 C711 C716 -28.6(3) no
O7 Si7 C711 C712 36.5(3) no
C731 Si7 C711 C712 -83.4(2) no
C721 Si7 C711 C712 153.7(2) no
C716 C711 C712 C713 -0.7(4) no
Si7 C711 C712 C713 177.1(2) no
C711 C712 C713 C714 -0.1(4) no
C712 C713 C714 C715 1.3(5) no
C713 C714 C715 C716 -1.6(5) no
C714 C715 C716 C711 0.8(5) no
C712 C711 C716 C715 0.4(4) no
Si7 C711 C716 C715 -177.4(2) no
O7 Si7 C721 C722 41.9(3) no
C711 Si7 C721 C722 -76.8(3) no
C731 Si7 C721 C722 161.4(2) no
O7 Si7 C721 C726 -138.5(3) no
C711 Si7 C721 C726 102.7(3) no
C731 Si7 C721 C726 -19.0(3) no
C726 C721 C722 C723 -1.0(5) no
Si7 C721 C722 C723 178.6(3) no
C721 C722 C723 C724 -0.8(5) no
C722 C723 C724 C725 1.2(6) no
C723 C724 C725 C726 0.2(6) no
C724 C725 C726 C721 -2.1(7) no
C722 C721 C726 C725 2.4(6) no
Si7 C721 C726 C725 -177.2(3) no
O7 Si7 C731 C736 43.5(3) no
C711 Si7 C731 C736 163.1(3) no
C721 Si7 C731 C736 -74.2(3) no
O7 Si7 C731 C732 -135.7(3) no
C711 Si7 C731 C732 -16.1(3) no
C721 Si7 C731 C732 106.6(3) no
C736 C731 C732 C733 2.4(6) no
Si7 C731 C732 C733 -178.3(3) no
C731 C732 C733 C734 -1.3(7) no
C732 C733 C734 C735 -1.5(7) no
C733 C734 C735 C736 2.9(7) no
C732 C731 C736 C735 -0.9(6) no
Si7 C731 C736 C735 179.8(4) no
C734 C735 C736 C731 -1.7(7) no
O8 Si8 C811 C816 -118.5(3) no
C831 Si8 C811 C816 -0.3(3) no
C821 Si8 C811 C816 123.8(3) no
O8 Si8 C811 C812 61.7(2) no
C831 Si8 C811 C812 179.9(2) no
C821 Si8 C811 C812 -55.9(2) no
C816 C811 C812 C813 0.4(4) no
Si8 C811 C812 C813 -179.8(2) no
C811 C812 C813 C814 0.1(5) no
C812 C813 C814 C815 0.2(5) no
C813 C814 C815 C816 -1.1(6) no
C814 C815 C816 C811 1.6(6) no
C812 C811 C816 C815 -1.3(5) no
Si8 C811 C816 C815 178.9(3) no
O8 Si8 C821 C826 12.2(3) no
C811 Si8 C821 C826 127.5(2) no
C831 Si8 C821 C826 -108.2(3) no
O8 Si8 C821 C822 -163.9(2) no
C811 Si8 C821 C822 -48.5(3) no
C831 Si8 C821 C822 75.8(3) no
C826 C821 C822 C823 0.4(4) no
Si8 C821 C822 C823 176.7(2) no
C821 C822 C823 C824 -1.3(5) no
C822 C823 C824 C825 1.5(5) no
C823 C824 C825 C826 -1.0(5) no
C824 C825 C826 C821 0.1(5) no
C822 C821 C826 C825 0.2(4) no
Si8 C821 C826 C825 -176.0(2) no
O8 Si8 C831 C836 -132.7(2) no
C811 Si8 C831 C836 111.1(3) no
C821 Si8 C831 C836 -12.1(3) no
O8 Si8 C831 C832 45.4(3) no
C811 Si8 C831 C832 -70.9(3) no
C821 Si8 C831 C832 166.0(2) no
C836 C831 C832 C833 -0.5(5) no
Si8 C831 C832 C833 -178.6(3) no
C831 C832 C833 C834 0.4(5) no
C832 C833 C834 C835 0.1(6) no
C833 C834 C835 C836 -0.5(6) no
C834 C835 C836 C831 0.4(6) no
C832 C831 C836 C835 0.1(5) no
Si8 C831 C836 C835 178.2(3) no
